data_7130513
loop_
_publ_author_name
'Tan, Qingfa'
'Chen, Qianping'
'Zhu, Zitong'
'Liu, Xiaohua'

_publ_section_title
;
 Asymmetric organocatalytic sulfenylation for the construction of a
 diheteroatom-bearing tetrasubstituted carbon centre
;
_journal_name_full 'Chemical Communications'
_journal_paper_doi 10.1039/D2CC03443C
_journal_year 2022
_chemical_absolute_configuration ad
_chemical_formula_moiety 'C23 H20 F N O3 S'
_chemical_formula_sum 'C23 H20 F N O3 S'
_chemical_formula_weight 409.49
_space_group_crystal_system monoclinic
_space_group_IT_number 4
_space_group_name_Hall 'P 2yb'
_space_group_name_H-M_alt 'P 1 21 1'
_atom_sites_solution_hydrogens mixed
_atom_sites_solution_primary dual
_atom_sites_solution_secondary difmap
_audit_creation_method SHELXL-2018/3
_audit_update_record
;
2022-01-07 deposited with the CCDC.	2022-07-21 downloaded from the CCDC.
;
_cell_angle_alpha 90
_cell_angle_beta 92.615(2)
_cell_angle_gamma 90
_cell_formula_units_Z 12
_cell_length_a 18.3227(8)
_cell_length_b 6.1273(3)
_cell_length_c 54.463(2)
_cell_measurement_reflns_used 9273
_cell_measurement_temperature 173(2)
_cell_measurement_theta_max 68.27
_cell_measurement_theta_min 3.25
_cell_volume 6108.1(5)
_computing_cell_refinement 'Bruker SAINT'
_computing_data_collection 'Bruker APEX3'
_computing_data_reduction 'Bruker SAINT'
_computing_molecular_graphics 'Bruker SHELXTL'
_computing_publication_material 'Bruker SHELXTL'
_computing_structure_refinement 'SHELXL-2018/3 (Sheldrick, 2018)'
_computing_structure_solution 'SHELXT (Sheldrick 2008)'
_diffrn_ambient_temperature 173(2)
_diffrn_measured_fraction_theta_full 0.982
_diffrn_measured_fraction_theta_max 0.980
_diffrn_measurement_device_type 'Bruker D8 Venture Photon II'
_diffrn_measurement_method '\f and \w scans'
_diffrn_radiation_type CuK\a
_diffrn_radiation_wavelength 1.54178
_diffrn_reflns_av_R_equivalents 0.1043
_diffrn_reflns_av_unetI/netI 0.1094
_diffrn_reflns_Laue_measured_fraction_full 0.982
_diffrn_reflns_Laue_measured_fraction_max 0.980
_diffrn_reflns_limit_h_max 22
_diffrn_reflns_limit_h_min -21
_diffrn_reflns_limit_k_max 7
_diffrn_reflns_limit_k_min -7
_diffrn_reflns_limit_l_max 65
_diffrn_reflns_limit_l_min -65
_diffrn_reflns_number 61872
_diffrn_reflns_point_group_measured_fraction_full 0.952
_diffrn_reflns_point_group_measured_fraction_max 0.948
_diffrn_reflns_theta_full 67.679
_diffrn_reflns_theta_max 68.377
_diffrn_reflns_theta_min 2.414
_exptl_absorpt_coefficient_mu 1.696
_exptl_absorpt_correction_T_max 1.0000
_exptl_absorpt_correction_T_min 0.4914
_exptl_absorpt_correction_type numerical
_exptl_absorpt_process_details 'SADABS (Krause et al., 2015)'
_exptl_crystal_colour colourless
_exptl_crystal_density_diffrn 1.336
_exptl_crystal_description rod
_exptl_crystal_F_000 2568
_exptl_crystal_recrystallization_method 'Re-crystallisation from solvent: EA, Hexane'
_exptl_crystal_size_max 0.777
_exptl_crystal_size_mid 0.101
_exptl_crystal_size_min 0.090
_refine_diff_density_max 0.650
_refine_diff_density_min -0.564
_refine_diff_density_rms 0.127
_refine_ls_abs_structure_details
; 
 Flack x determined using 4927 quotients [(I+)-(I-)]/[(I+)+(I-)] 
 (Parsons, Flack and Wagner, Acta Cryst. B69 (2013) 249-259). 
;
_refine_ls_abs_structure_Flack 0.031(11)
_refine_ls_extinction_coef 0.00193(16)
_refine_ls_extinction_expression Fc^*^=kFc[1+0.001xFc^2^\l^3^/sin(2\q)]^-1/4^
_refine_ls_extinction_method 'SHELXL-2018/3 (Sheldrick 2018)'
_refine_ls_goodness_of_fit_ref 1.045
_refine_ls_hydrogen_treatment mixed
_refine_ls_matrix_type full
_refine_ls_number_parameters 1604
_refine_ls_number_reflns 21322
_refine_ls_number_restraints 7
_refine_ls_restrained_S_all 1.045
_refine_ls_R_factor_all 0.1171
_refine_ls_R_factor_gt 0.0816
_refine_ls_shift/su_max 0.001
_refine_ls_shift/su_mean 0.000
_refine_ls_structure_factor_coef Fsqd
_refine_ls_weighting_details 'w=1/[\s^2^(Fo^2^)+(0.1087P)^2^+1.0901P] where P=(Fo^2^+2Fc^2^)/3'
_refine_ls_weighting_scheme calc
_refine_ls_wR_factor_gt 0.1774
_refine_ls_wR_factor_ref 0.2070
_reflns_Friedel_coverage 0.758
_reflns_Friedel_fraction_full 0.916
_reflns_Friedel_fraction_max 0.910
_reflns_number_gt 15316
_reflns_number_total 21322
_reflns_threshold_expression 'I > 2\s(I)'
_cod_data_source_file d2cc03443c2.cif
_cod_data_source_block lzj020
_cod_depositor_comments
;

2024-12-16
Z value and formula fixed to values more according to usual
chemical conventions.                 miguel
;
_cod_original_formula_sum 'C138 H120 F6 N6 O18 S6'
_cod_original_formula_weight 2456.75
_cod_original_formula_moiety '6(C23 H20 F N O3 S)'
_cod_original_formula_units_Z 2
_cod_original_sg_symbol_H-M 'P 21'
_cod_database_code 7130513
_shelx_shelxl_version_number 2018/3
_shelx_space_group_comment
; 
The symmetry employed for this shelxl refinement is uniquely defined 
by the following loop, which should always be used as a source of 
symmetry information in preference to the above space-group names. 
They are only intended as comments. 
;
_shelx_estimated_absorpt_t_min 0.352
_shelx_estimated_absorpt_t_max 0.862

loop_
_space_group_symop_operation_xyz
'x, y, z'
'-x, y+1/2, -z'

loop_
_atom_site_label
_atom_site_type_symbol
_atom_site_fract_x
_atom_site_fract_y
_atom_site_fract_z
_atom_site_U_iso_or_equiv
_atom_site_adp_type
_atom_site_occupancy
_atom_site_site_symmetry_order
_atom_site_calc_flag
_atom_site_refinement_flags_posn
_atom_site_refinement_flags_adp
_atom_site_refinement_flags_occupancy
_atom_site_disorder_assembly
_atom_site_disorder_group
S1A S 0.78572(9) -0.0814(3) 0.78735(3) 0.0262(4) Uani 1 1 d . . . . .
F1A F 0.6928(2) 0.2487(6) 0.78358(6) 0.0235(7) Uani 1 1 d . . . . .
O1A O 0.7092(3) 0.0095(8) 0.84158(8) 0.0329(11) Uani 1 1 d . . . . .
O2A O 0.6539(3) -0.2855(9) 0.79438(12) 0.0423(13) Uani 1 1 d . . . . .
O3A O 1.0098(3) 0.6171(12) 0.79239(11) 0.0518(16) Uani 1 1 d . . . . .
N1A N 0.7505(3) 0.3382(9) 0.82856(9) 0.0246(11) Uani 1 1 d D . . . .
H1NA H 0.746(6) 0.437(14) 0.8164(14) 0.06(3) Uiso 1 1 d D . . . .
C1A C 0.7220(3) 0.1389(11) 0.82543(10) 0.0226(12) Uani 1 1 d . . . . .
C2A C 0.7079(4) 0.0660(11) 0.79855(10) 0.0244(13) Uani 1 1 d . . . . .
C3A C 0.6422(3) -0.0914(11) 0.79716(11) 0.0231(12) Uani 1 1 d . . . . .
C11A C 0.7823(4) 0.4293(12) 0.85059(11) 0.0250(13) Uani 1 1 d . . . . .
C12A C 0.8205(4) 0.6244(12) 0.84864(12) 0.0311(14) Uani 1 1 d . . . . .
H12A H 0.824445 0.690514 0.832978 0.037 Uiso 1 1 calc R U . . .
C13A C 0.8526(5) 0.7225(13) 0.86906(13) 0.0379(17) Uani 1 1 d . . . . .
H13A H 0.877662 0.856922 0.867296 0.045 Uiso 1 1 calc R U . . .
C14A C 0.8493(4) 0.6293(15) 0.89228(12) 0.0376(17) Uani 1 1 d . . . . .
C15A C 0.8116(4) 0.4321(14) 0.89412(12) 0.0366(17) Uani 1 1 d . . . . .
H15A H 0.808714 0.365611 0.909798 0.044 Uiso 1 1 calc R U . . .
C16A C 0.7780(4) 0.3295(14) 0.87366(12) 0.0324(15) Uani 1 1 d . . . . .
H16A H 0.752893 0.195159 0.875345 0.039 Uiso 1 1 calc R U . . .
C17A C 0.8866(5) 0.7340(19) 0.91437(15) 0.057(3) Uani 1 1 d . . . . .
H17A H 0.875412 0.651646 0.929152 0.085 Uiso 1 1 calc R U . . .
H17B H 0.869340 0.884494 0.915906 0.085 Uiso 1 1 calc R U . . .
H17C H 0.939578 0.734215 0.912471 0.085 Uiso 1 1 calc R U . . .
C21A C 0.8519(4) 0.1288(12) 0.78856(11) 0.0256(13) Uani 1 1 d . . . . .
C22A C 0.8562(4) 0.2737(14) 0.76907(12) 0.0326(15) Uani 1 1 d . . . . .
H22A H 0.823584 0.257853 0.755116 0.039 Uiso 1 1 calc R U . . .
C23A C 0.9075(5) 0.4420(15) 0.76959(14) 0.0401(18) Uani 1 1 d . . . . .
H23A H 0.908982 0.542573 0.756351 0.048 Uiso 1 1 calc R U . . .
C24A C 0.9568(4) 0.4607(14) 0.78988(13) 0.0368(17) Uani 1 1 d . . . . .
C25A C 0.9543(4) 0.3093(15) 0.80924(13) 0.0371(17) Uani 1 1 d . . . . .
H25A H 0.988396 0.319593 0.822854 0.045 Uiso 1 1 calc R U . . .
C26A C 0.9025(4) 0.1462(14) 0.80853(12) 0.0342(16) Uani 1 1 d . . . . .
H26A H 0.901154 0.044590 0.821678 0.041 Uiso 1 1 calc R U . . .
C27A C 1.0133(5) 0.7759(16) 0.77316(18) 0.053(2) Uani 1 1 d . . . . .
H27A H 1.049065 0.888516 0.777989 0.080 Uiso 1 1 calc R U . . .
H27B H 0.965111 0.843173 0.770273 0.080 Uiso 1 1 calc R U . . .
H27C H 1.027966 0.704466 0.758059 0.080 Uiso 1 1 calc R U . . .
C31A C 0.5674(3) -0.0044(11) 0.80008(10) 0.0219(12) Uani 1 1 d . . . . .
C32A C 0.5529(4) 0.2091(11) 0.80725(11) 0.0271(13) Uani 1 1 d . . . . .
H32A H 0.591580 0.312079 0.808995 0.033 Uiso 1 1 calc R U . . .
C33A C 0.4819(4) 0.2710(12) 0.81182(12) 0.0326(15) Uani 1 1 d . . . . .
H33A H 0.472092 0.416559 0.816673 0.039 Uiso 1 1 calc R U . . .
C34A C 0.4250(4) 0.1206(14) 0.80932(13) 0.0351(16) Uani 1 1 d . . . . .
H34A H 0.376543 0.163240 0.812564 0.042 Uiso 1 1 calc R U . . .
C35A C 0.4394(4) -0.0920(14) 0.80208(13) 0.0341(16) Uani 1 1 d . . . . .
H35A H 0.400576 -0.194437 0.800328 0.041 Uiso 1 1 calc R U . . .
C36A C 0.5102(4) -0.1553(11) 0.79740(11) 0.0273(14) Uani 1 1 d . . . . .
H36A H 0.519787 -0.300655 0.792391 0.033 Uiso 1 1 calc R U . . .
S1B S 0.23124(9) 0.4276(3) 0.87927(3) 0.0285(4) Uani 1 1 d . . . . .
F1B F 0.3219(2) 0.7620(6) 0.88392(6) 0.0267(8) Uani 1 1 d . . . . .
O1B O 0.3130(3) 0.5151(8) 0.82618(8) 0.0301(10) Uani 1 1 d . . . . .
O2B O 0.3650(3) 0.2289(9) 0.87452(10) 0.0374(12) Uani 1 1 d . . . . .
O3B O 0.0023(3) 1.1015(11) 0.86396(11) 0.0470(14) Uani 1 1 d . . . . .
N1B N 0.2685(3) 0.8452(9) 0.83831(9) 0.0249(11) Uani 1 1 d D . . . .
H1NB H 0.264(7) 0.946(15) 0.8502(16) 0.07(3) Uiso 1 1 d D . . . .
C1B C 0.2979(3) 0.6455(10) 0.84193(10) 0.0206(12) Uani 1 1 d . . . . .
C2B C 0.3103(3) 0.5786(10) 0.86897(10) 0.0213(12) Uani 1 1 d . . . . .
C3B C 0.3760(3) 0.4237(10) 0.87165(10) 0.0216(12) Uani 1 1 d . . . . .
C11B C 0.2363(3) 0.9310(11) 0.81605(11) 0.0233(12) Uani 1 1 d . . . . .
C12B C 0.2388(4) 0.8217(13) 0.79359(12) 0.0308(15) Uani 1 1 d . . . . .
H12B H 0.262607 0.684591 0.792465 0.037 Uiso 1 1 calc R U . . .
C13B C 0.2052(4) 0.9198(15) 0.77276(12) 0.0372(17) Uani 1 1 d . . . . .
H13B H 0.206201 0.846170 0.757427 0.045 Uiso 1 1 calc R U . . .
C14B C 0.1707(4) 1.1194(13) 0.77375(12) 0.0339(16) Uani 1 1 d . . . . .
C15B C 0.1687(5) 1.2252(13) 0.79645(13) 0.0368(16) Uani 1 1 d . . . . .
H15B H 0.144770 1.362080 0.797655 0.044 Uiso 1 1 calc R U . . .
C16B C 0.2018(4) 1.1291(12) 0.81728(12) 0.0328(15) Uani 1 1 d . . . . .
H16B H 0.200460 1.202153 0.832635 0.039 Uiso 1 1 calc R U . . .
C17B C 0.1340(5) 1.2237(16) 0.75111(15) 0.051(2) Uani 1 1 d . . . . .
H17D H 0.150726 1.374952 0.749699 0.076 Uiso 1 1 calc R U . . .
H17E H 0.080931 1.221564 0.752555 0.076 Uiso 1 1 calc R U . . .
H17F H 0.146792 1.141872 0.736446 0.076 Uiso 1 1 calc R U . . .
C21B C 0.1634(4) 0.6297(12) 0.87499(11) 0.0282(14) Uani 1 1 d . . . . .
C22B C 0.1165(4) 0.6336(14) 0.85397(12) 0.0344(15) Uani 1 1 d . . . . .
H22B H 0.121280 0.525346 0.841668 0.041 Uiso 1 1 calc R U . . .
C23B C 0.0631(4) 0.7928(14) 0.85079(12) 0.0343(16) Uani 1 1 d . . . . .
H23B H 0.031637 0.793302 0.836427 0.041 Uiso 1 1 calc R U . . .
C24B C 0.0557(4) 0.9525(13) 0.86883(13) 0.0341(15) Uani 1 1 d . . . . .
C25B C 0.1017(5) 0.9546(16) 0.88993(13) 0.0413(18) Uani 1 1 d . . . . .
H25B H 0.097458 1.064943 0.902039 0.050 Uiso 1 1 calc R U . . .
C26B C 0.1548(4) 0.7888(14) 0.89285(11) 0.0323(15) Uani 1 1 d . . . . .
H26B H 0.185464 0.785712 0.907388 0.039 Uiso 1 1 calc R U . . .
C27B C -0.0088(5) 1.2672(17) 0.88236(19) 0.056(2) Uani 1 1 d . . . . .
H27D H -0.047100 1.368183 0.876369 0.084 Uiso 1 1 calc R U . . .
H27E H 0.036783 1.347776 0.885620 0.084 Uiso 1 1 calc R U . . .
H27F H -0.023686 1.197710 0.897553 0.084 Uiso 1 1 calc R U . . .
C31B C 0.4520(4) 0.5110(11) 0.87014(10) 0.0227(13) Uani 1 1 d . . . . .
C32B C 0.5091(4) 0.3637(12) 0.87450(12) 0.0292(14) Uani 1 1 d . . . . .
H32B H 0.499388 0.219433 0.879829 0.035 Uiso 1 1 calc R U . . .
C33B C 0.5810(4) 0.4302(14) 0.87097(13) 0.0354(16) Uani 1 1 d . . . . .
H33B H 0.620110 0.330314 0.873799 0.042 Uiso 1 1 calc R U . . .
C34B C 0.5951(4) 0.6396(13) 0.86341(12) 0.0322(15) Uani 1 1 d . . . . .
H34B H 0.643999 0.681644 0.860654 0.039 Uiso 1 1 calc R U . . .
C35B C 0.5394(4) 0.7899(12) 0.85975(11) 0.0287(14) Uani 1 1 d . . . . .
H35B H 0.550088 0.934797 0.854852 0.034 Uiso 1 1 calc R U . . .
C36B C 0.4669(4) 0.7276(11) 0.86329(11) 0.0243(12) Uani 1 1 d . . . . .
H36B H 0.428340 0.830370 0.861087 0.029 Uiso 1 1 calc R U . . .
S1C S 0.27853(9) -0.2304(3) 0.95202(3) 0.0272(4) Uani 1 1 d . . . . .
F1C F 0.1902(2) 0.1076(6) 0.94663(6) 0.0261(8) Uani 1 1 d . . . . .
O1C O 0.1975(3) -0.1367(9) 1.00459(8) 0.0330(11) Uani 1 1 d . . . . .
O2C O 0.1426(3) -0.4210(9) 0.95710(11) 0.0415(13) Uani 1 1 d . . . . .
O3C O 0.5071(4) 0.4508(12) 0.96402(11) 0.0507(15) Uani 1 1 d . . . . .
N1C N 0.2392(3) 0.1959(9) 0.99242(9) 0.0245(11) Uani 1 1 d D . . . .
H1NC H 0.250(5) 0.279(14) 0.9797(12) 0.04(3) Uiso 1 1 d D . . . .
C1C C 0.2118(3) -0.0025(11) 0.98883(10) 0.0217(12) Uani 1 1 d . . . . .
C2C C 0.2002(4) -0.0767(10) 0.96181(10) 0.0236(13) Uani 1 1 d . . . . .
C3C C 0.1323(4) -0.2247(11) 0.96011(11) 0.0235(13) Uani 1 1 d . . . . .
C11C C 0.2697(4) 0.2827(11) 1.01511(10) 0.0237(12) Uani 1 1 d . . . . .
C12C C 0.2611(4) 0.1835(14) 1.03758(13) 0.0372(17) Uani 1 1 d . . . . .
H12C H 0.234892 0.050341 1.038672 0.045 Uiso 1 1 calc R U . . .
C13C C 0.2918(5) 0.2837(16) 1.05868(12) 0.0408(18) Uani 1 1 d . . . . .
H13C H 0.285702 0.216888 1.074192 0.049 Uiso 1 1 calc R U . . .
C14C C 0.3308(5) 0.4767(14) 1.05775(13) 0.0366(16) Uani 1 1 d . . . . .
C15C C 0.3381(5) 0.5732(13) 1.03489(14) 0.0428(18) Uani 1 1 d . . . . .
H15C H 0.363879 0.707031 1.033708 0.051 Uiso 1 1 calc R U . . .
C16C C 0.3081(5) 0.4761(12) 1.01389(12) 0.0365(17) Uani 1 1 d . . . . .
H16C H 0.314048 0.543142 0.998383 0.044 Uiso 1 1 calc R U . . .
C17C C 0.3645(6) 0.5830(18) 1.08071(15) 0.054(2) Uani 1 1 d . . . . .
H17G H 0.417891 0.573507 1.080476 0.082 Uiso 1 1 calc R U . . .
H17H H 0.347706 0.507659 1.095278 0.082 Uiso 1 1 calc R U . . .
H17I H 0.349833 0.736704 1.081208 0.082 Uiso 1 1 calc R U . . .
C21C C 0.3469(4) -0.0271(12) 0.95502(11) 0.0274(13) Uani 1 1 d . . . . .
C22C C 0.3923(4) -0.0137(13) 0.97616(12) 0.0334(15) Uani 1 1 d . . . . .
H22C H 0.386421 -0.114991 0.989128 0.040 Uiso 1 1 calc R U . . .
C23C C 0.4460(4) 0.1457(14) 0.97858(13) 0.0371(16) Uani 1 1 d . . . . .
H23C H 0.476997 0.151753 0.993019 0.044 Uiso 1 1 calc R U . . .
C24C C 0.4543(4) 0.2967(14) 0.95978(14) 0.0373(16) Uani 1 1 d . . . . .
C25C C 0.4096(5) 0.2812(16) 0.93826(13) 0.0411(19) Uani 1 1 d . . . . .
H25C H 0.415811 0.380667 0.925136 0.049 Uiso 1 1 calc R U . . .
C26C C 0.3567(4) 0.1212(14) 0.93615(11) 0.0347(16) Uani 1 1 d . . . . .
H26C H 0.326438 0.112238 0.921547 0.042 Uiso 1 1 calc R U . . .
C27C C 0.5164(6) 0.6100(16) 0.94537(18) 0.055(2) Uani 1 1 d . . . . .
H27G H 0.553446 0.716137 0.951055 0.083 Uiso 1 1 calc R U . . .
H27H H 0.469939 0.685328 0.941786 0.083 Uiso 1 1 calc R U . . .
H27I H 0.532211 0.538148 0.930443 0.083 Uiso 1 1 calc R U . . .
C31C C 0.0585(4) -0.1343(11) 0.96361(11) 0.0236(12) Uani 1 1 d . . . . .
C32C C 0.0368(4) 0.0824(12) 0.95786(14) 0.0335(15) Uani 1 1 d . . . . .
H32C H 0.070664 0.183270 0.951633 0.040 Uiso 1 1 calc R U . . .
C33C C -0.0348(5) 0.1451(13) 0.96144(16) 0.0407(17) Uani 1 1 d . . . . .
H33C H -0.049656 0.289594 0.957329 0.049 Uiso 1 1 calc R U . . .
C34C C -0.0853(4) 0.0012(15) 0.97094(14) 0.0400(18) Uani 1 1 d . . . . .
H34C H -0.134107 0.046502 0.973263 0.048 Uiso 1 1 calc R U . . .
C35C C -0.0629(4) -0.2106(15) 0.97696(12) 0.0392(17) Uani 1 1 d . . . . .
H35C H -0.096338 -0.309744 0.983744 0.047 Uiso 1 1 calc R U . . .
C36C C 0.0075(4) -0.2765(13) 0.97313(11) 0.0324(15) Uani 1 1 d . . . . .
H36C H 0.021617 -0.422012 0.977052 0.039 Uiso 1 1 calc R U . . .
S1D S 0.26786(9) 0.0842(3) 0.61811(3) 0.0293(4) Uani 1 1 d . . . . .
F1D F 0.1749(2) 0.4124(6) 0.61417(6) 0.0264(8) Uani 1 1 d . . . . .
O1D O 0.1906(3) 0.1707(8) 0.67208(8) 0.0311(11) Uani 1 1 d . . . . .
O2D O 0.1356(3) -0.1218(9) 0.62447(10) 0.0376(12) Uani 1 1 d . . . . .
O3D O 0.4987(3) 0.7472(12) 0.63587(12) 0.0519(15) Uani 1 1 d . . . . .
N1D N 0.2312(3) 0.5009(9) 0.65905(9) 0.0234(11) Uani 1 1 d D . . . .
H1ND H 0.237(6) 0.575(17) 0.6448(12) 0.06(3) Uiso 1 1 d D . . . .
C1D C 0.2034(4) 0.3007(11) 0.65586(10) 0.0236(13) Uani 1 1 d . . . . .
C2D C 0.1890(4) 0.2288(10) 0.62901(10) 0.0219(12) Uani 1 1 d . . . . .
C3D C 0.1241(4) 0.0735(11) 0.62729(10) 0.0230(13) Uani 1 1 d . . . . .
C11D C 0.2654(3) 0.5912(12) 0.68071(10) 0.0244(13) Uani 1 1 d . . . . .
C12D C 0.3007(4) 0.7877(13) 0.67864(13) 0.0352(16) Uani 1 1 d . . . . .
H12D H 0.300983 0.857395 0.663067 0.042 Uiso 1 1 calc R U . . .
C13D C 0.3358(4) 0.8862(14) 0.69879(14) 0.0380(17) Uani 1 1 d . . . . .
H13D H 0.359637 1.022380 0.696880 0.046 Uiso 1 1 calc R U . . .
C14D C 0.3363(4) 0.7869(15) 0.72199(13) 0.0377(17) Uani 1 1 d . . . . .
C15D C 0.3014(4) 0.5870(16) 0.72377(11) 0.0387(17) Uani 1 1 d . . . . .
H15D H 0.301900 0.515846 0.739280 0.046 Uiso 1 1 calc R U . . .
C16D C 0.2654(4) 0.4862(14) 0.70358(12) 0.0332(15) Uani 1 1 d . . . . .
H16D H 0.241479 0.349805 0.705336 0.040 Uiso 1 1 calc R U . . .
C17D C 0.3760(5) 0.892(2) 0.74378(15) 0.060(3) Uani 1 1 d . . . . .
H17J H 0.426205 0.925709 0.739640 0.089 Uiso 1 1 calc R U . . .
H17K H 0.376623 0.791422 0.757787 0.089 Uiso 1 1 calc R U . . .
H17L H 0.350805 1.026805 0.748071 0.089 Uiso 1 1 calc R U . . .
C21D C 0.3373(4) 0.2848(13) 0.62306(11) 0.0303(14) Uani 1 1 d . . . . .
C22D C 0.3456(4) 0.4497(15) 0.60566(13) 0.0360(16) Uani 1 1 d . . . . .
H22D H 0.314514 0.452921 0.591220 0.043 Uiso 1 1 calc R U . . .
C23D C 0.3992(5) 0.6091(15) 0.60934(14) 0.0424(18) Uani 1 1 d . . . . .
H23D H 0.404310 0.722104 0.597603 0.051 Uiso 1 1 calc R U . . .
C24D C 0.4450(4) 0.6009(15) 0.63039(14) 0.0367(16) Uani 1 1 d . . . . .
C25D C 0.4371(4) 0.4351(16) 0.64768(14) 0.0426(18) Uani 1 1 d . . . . .
H25D H 0.468539 0.429765 0.662032 0.051 Uiso 1 1 calc R U . . .
C26D C 0.3836(4) 0.2796(15) 0.64382(13) 0.0378(16) Uani 1 1 d . . . . .
H26D H 0.378398 0.167037 0.655604 0.045 Uiso 1 1 calc R U . . .
C27D C 0.5123(6) 0.9155(18) 0.6184(2) 0.063(3) Uani 1 1 d . . . . .
H27J H 0.550445 1.013517 0.625113 0.094 Uiso 1 1 calc R U . . .
H27K H 0.467371 0.998674 0.614830 0.094 Uiso 1 1 calc R U . . .
H27L H 0.528491 0.849384 0.603143 0.094 Uiso 1 1 calc R U . . .
C31D C 0.0494(3) 0.1607(11) 0.62988(10) 0.0215(12) Uani 1 1 d . . . . .
C32D C -0.0084(4) 0.0117(11) 0.62613(11) 0.0278(14) Uani 1 1 d . . . . .
H32D H 0.001359 -0.132848 0.620898 0.033 Uiso 1 1 calc R U . . .
C33D C -0.0800(4) 0.0756(13) 0.63008(12) 0.0320(15) Uani 1 1 d . . . . .
H33D H -0.118931 -0.025100 0.627357 0.038 Uiso 1 1 calc R U . . .
C34D C -0.0942(4) 0.2835(13) 0.63789(12) 0.0319(14) Uani 1 1 d . . . . .
H34D H -0.142968 0.325639 0.640753 0.038 Uiso 1 1 calc R U . . .
C35D C -0.0372(4) 0.4342(11) 0.64169(11) 0.0288(14) Uani 1 1 d . . . . .
H35D H -0.047181 0.577869 0.647169 0.035 Uiso 1 1 calc R U . . .
C36D C 0.0340(4) 0.3714(12) 0.63734(11) 0.0283(14) Uani 1 1 d . . . . .
H36D H 0.072618 0.474121 0.639522 0.034 Uiso 1 1 calc R U . . .
S1E S 0.22068(9) 0.4161(3) 0.54688(3) 0.0276(4) Uani 1 1 d . . . . .
F1E F 0.3087(2) 0.7526(6) 0.55236(6) 0.0256(8) Uani 1 1 d . . . . .
O1E O 0.3023(3) 0.5108(9) 0.49437(8) 0.0353(12) Uani 1 1 d . . . . .
O2E O 0.3567(3) 0.2254(9) 0.54162(12) 0.0435(13) Uani 1 1 d . . . . .
O3E O -0.0082(3) 1.0967(12) 0.53591(11) 0.0484(15) Uani 1 1 d . . . . .
N1E N 0.2599(3) 0.8407(9) 0.50658(9) 0.0253(11) Uani 1 1 d D . . . .
H1NE H 0.258(5) 0.927(13) 0.5198(11) 0.04(2) Uiso 1 1 d D . . . .
C1E C 0.2875(4) 0.6432(11) 0.51005(10) 0.0236(13) Uani 1 1 d . . . . .
C2E C 0.2993(4) 0.5703(11) 0.53699(10) 0.0232(12) Uani 1 1 d . . . . .
C3E C 0.3664(4) 0.4210(11) 0.53889(11) 0.0257(13) Uani 1 1 d . . . . .
C11E C 0.2303(3) 0.9293(12) 0.48382(11) 0.0242(13) Uani 1 1 d . . . . .
C12E C 0.2379(4) 0.8288(14) 0.46123(12) 0.0363(17) Uani 1 1 d . . . . .
H12E H 0.263604 0.694718 0.460071 0.044 Uiso 1 1 calc R U . . .
C13E C 0.2070(5) 0.9295(16) 0.44027(12) 0.0412(19) Uani 1 1 d . . . . .
H13E H 0.212101 0.861234 0.424782 0.049 Uiso 1 1 calc R U . . .
C14E C 0.1693(4) 1.1233(14) 0.44106(12) 0.0367(17) Uani 1 1 d . . . . .
C15E C 0.1608(5) 1.2180(13) 0.46399(14) 0.0435(19) Uani 1 1 d . . . . .
H15E H 0.133643 1.349216 0.465216 0.052 Uiso 1 1 calc R U . . .
C16E C 0.1917(5) 1.1225(13) 0.48501(13) 0.0374(17) Uani 1 1 d . . . . .
H16E H 0.186304 1.190634 0.500491 0.045 Uiso 1 1 calc R U . . .
C17E C 0.1349(6) 1.2267(19) 0.41831(15) 0.057(3) Uani 1 1 d . . . . .
H17M H 0.148887 1.144893 0.403801 0.086 Uiso 1 1 calc R U . . .
H17N H 0.151715 1.377961 0.417072 0.086 Uiso 1 1 calc R U . . .
H17O H 0.081588 1.224666 0.419240 0.086 Uiso 1 1 calc R U . . .
C21E C 0.1520(4) 0.6193(12) 0.54413(11) 0.0277(14) Uani 1 1 d . . . . .
C22E C 0.1426(4) 0.7660(14) 0.56326(12) 0.0334(15) Uani 1 1 d . . . . .
H22E H 0.172693 0.754470 0.577883 0.040 Uiso 1 1 calc R U . . .
C23E C 0.0896(4) 0.9299(15) 0.56124(13) 0.0392(18) Uani 1 1 d . . . . .
H23E H 0.083997 1.031031 0.574240 0.047 Uiso 1 1 calc R U . . .
C24E C 0.0458(4) 0.9421(13) 0.54006(13) 0.0323(15) Uani 1 1 d . . . . .
C25E C 0.0530(4) 0.7956(15) 0.52081(13) 0.0384(17) Uani 1 1 d . . . . .
H25E H 0.021795 0.805067 0.506424 0.046 Uiso 1 1 calc R U . . .
C26E C 0.1063(4) 0.6359(14) 0.52296(12) 0.0358(16) Uani 1 1 d . . . . .
H26E H 0.111963 0.535999 0.509837 0.043 Uiso 1 1 calc R U . . .
C27E C -0.0165(6) 1.2564(17) 0.55464(18) 0.056(2) Uani 1 1 d . . . . .
H27M H -0.029698 1.184085 0.569862 0.084 Uiso 1 1 calc R U . . .
H27N H -0.055191 1.359163 0.549420 0.084 Uiso 1 1 calc R U . . .
H27O H 0.029526 1.335669 0.557489 0.084 Uiso 1 1 calc R U . . .
C31E C 0.4416(4) 0.5105(12) 0.53579(11) 0.0270(14) Uani 1 1 d . . . . .
C32E C 0.4919(4) 0.3670(14) 0.52690(12) 0.0339(16) Uani 1 1 d . . . . .
H32E H 0.477796 0.221182 0.523128 0.041 Uiso 1 1 calc R U . . .
C33E C 0.5630(4) 0.4342(16) 0.52341(12) 0.0417(19) Uani 1 1 d . . . . .
H33E H 0.596940 0.335057 0.516912 0.050 Uiso 1 1 calc R U . . .
C34E C 0.5846(4) 0.6443(15) 0.52932(14) 0.0402(18) Uani 1 1 d . . . . .
H34E H 0.633576 0.688866 0.527125 0.048 Uiso 1 1 calc R U . . .
C35E C 0.5343(5) 0.7914(15) 0.53854(16) 0.0446(19) Uani 1 1 d . . . . .
H35E H 0.549375 0.935526 0.542718 0.054 Uiso 1 1 calc R U . . .
C36E C 0.4617(4) 0.7274(14) 0.54166(14) 0.0374(16) Uani 1 1 d . . . . .
H36E H 0.427034 0.827577 0.547577 0.045 Uiso 1 1 calc R U . . .
S1F S 0.72251(10) -0.4271(3) 0.71332(3) 0.0307(4) Uani 1 1 d . . . . .
F1F F 0.8149(2) -0.0965(7) 0.71671(6) 0.0279(8) Uani 1 1 d . . . . .
O1F O 0.7973(3) -0.3376(8) 0.65879(8) 0.0335(11) Uani 1 1 d . . . . .
O2F O 0.8543(3) -0.6290(9) 0.70564(10) 0.0381(12) Uani 1 1 d . . . . .
O3F O 0.4961(4) 0.2609(13) 0.70827(13) 0.0569(17) Uani 1 1 d . . . . .
N1F N 0.7543(3) -0.0088(10) 0.67200(9) 0.0266(11) Uani 1 1 d D . . . .
H1NF H 0.747(5) 0.066(13) 0.6861(10) 0.03(2) Uiso 1 1 d D . . . .
C1F C 0.7844(3) -0.2088(11) 0.67497(10) 0.0218(12) Uani 1 1 d . . . . .
C2F C 0.7997(4) -0.2802(11) 0.70184(10) 0.0227(12) Uani 1 1 d . . . . .
C3F C 0.8656(4) -0.4323(12) 0.70312(11) 0.0266(14) Uani 1 1 d . . . . .
C11F C 0.7218(3) 0.0803(12) 0.64991(10) 0.0236(12) Uani 1 1 d . . . . .
C12F C 0.6847(4) 0.2762(12) 0.65192(12) 0.0338(15) Uani 1 1 d . . . . .
H12F H 0.682835 0.343964 0.667570 0.041 Uiso 1 1 calc R U . . .
C13F C 0.6507(5) 0.3749(13) 0.63185(14) 0.0379(16) Uani 1 1 d . . . . .
H13F H 0.625656 0.509179 0.633734 0.045 Uiso 1 1 calc R U . . .
C14F C 0.6528(4) 0.2777(14) 0.60860(13) 0.0355(16) Uani 1 1 d . . . . .
C15F C 0.6899(4) 0.0819(14) 0.60681(12) 0.0350(16) Uani 1 1 d . . . . .
H15F H 0.692157 0.014955 0.591127 0.042 Uiso 1 1 calc R U . . .
C16F C 0.7242(4) -0.0213(13) 0.62710(11) 0.0295(14) Uani 1 1 d . . . . .
H16F H 0.748501 -0.157087 0.625372 0.035 Uiso 1 1 calc R U . . .
C17F C 0.6135(6) 0.378(2) 0.58650(15) 0.059(3) Uani 1 1 d . . . . .
H17P H 0.560812 0.379001 0.588891 0.089 Uiso 1 1 calc R U . . .
H17Q H 0.623528 0.292956 0.571814 0.089 Uiso 1 1 calc R U . . .
H17R H 0.630597 0.528419 0.584413 0.089 Uiso 1 1 calc R U . . .
C21F C 0.6553(4) -0.2204(14) 0.71174(11) 0.0329(15) Uani 1 1 d . . . . .
C22F C 0.6027(4) -0.2067(15) 0.69237(13) 0.0397(17) Uani 1 1 d . . . . .
H22F H 0.603586 -0.309467 0.679320 0.048 Uiso 1 1 calc R U . . .
C23F C 0.5503(5) -0.0495(18) 0.69182(14) 0.048(2) Uani 1 1 d . . . . .
H23F H 0.514297 -0.044605 0.678713 0.057 Uiso 1 1 calc R U . . .
C24F C 0.5498(4) 0.1034(16) 0.71051(15) 0.0418(18) Uani 1 1 d . . . . .
C25F C 0.6011(4) 0.1003(16) 0.72992(14) 0.0412(18) Uani 1 1 d . . . . .
H25F H 0.600848 0.207475 0.742525 0.049 Uiso 1 1 calc R U . . .
C26F C 0.6533(4) -0.0659(15) 0.73038(12) 0.0367(17) Uani 1 1 d . . . . .
H26F H 0.688365 -0.073446 0.743756 0.044 Uiso 1 1 calc R U . . .
C27F C 0.4929(6) 0.422(2) 0.7273(2) 0.068(3) Uani 1 1 d . . . . .
H27P H 0.452399 0.522569 0.723465 0.102 Uiso 1 1 calc R U . . .
H27Q H 0.538904 0.503478 0.728481 0.102 Uiso 1 1 calc R U . . .
H27R H 0.485105 0.349606 0.743044 0.102 Uiso 1 1 calc R U . . .
C31F C 0.9416(4) -0.3459(11) 0.70101(10) 0.0215(12) Uani 1 1 d . . . . .
C32F C 0.9552(4) -0.1328(11) 0.69356(11) 0.0270(13) Uani 1 1 d . . . . .
H32F H 0.916195 -0.031882 0.691109 0.032 Uiso 1 1 calc R U . . .
C33F C 1.0268(4) -0.0698(11) 0.68977(11) 0.0294(14) Uani 1 1 d . . . . .
H33F H 1.036655 0.074077 0.684336 0.035 Uiso 1 1 calc R U . . .
C34F C 1.0840(4) -0.2168(14) 0.69390(12) 0.0325(15) Uani 1 1 d . . . . .
H34F H 1.132714 -0.172587 0.691308 0.039 Uiso 1 1 calc R U . . .
C35F C 1.0701(4) -0.4273(14) 0.70177(12) 0.0334(15) Uani 1 1 d . . . . .
H35F H 1.109232 -0.527072 0.704738 0.040 Uiso 1 1 calc R U . . .
C36F C 0.9984(4) -0.4914(11) 0.70528(12) 0.0290(14) Uani 1 1 d . . . . .
H36F H 0.988515 -0.635567 0.710631 0.035 Uiso 1 1 calc R U . . .

loop_
_atom_site_aniso_label
_atom_site_aniso_U_11
_atom_site_aniso_U_22
_atom_site_aniso_U_33
_atom_site_aniso_U_23
_atom_site_aniso_U_13
_atom_site_aniso_U_12
S1A 0.0219(8) 0.0275(9) 0.0292(7) -0.0023(6) 0.0009(6) 0.0036(6)
F1A 0.0233(19) 0.0190(19) 0.0280(16) 0.0053(13) -0.0030(13) -0.0013(14)
O1A 0.040(3) 0.029(3) 0.029(2) 0.0069(18) 0.002(2) -0.004(2)
O2A 0.033(3) 0.023(3) 0.071(3) -0.004(2) 0.007(3) 0.000(2)
O3A 0.038(3) 0.062(4) 0.055(3) -0.011(3) 0.005(3) -0.021(3)
N1A 0.030(3) 0.023(3) 0.020(2) -0.0001(18) -0.003(2) 0.002(2)
C1A 0.016(3) 0.027(3) 0.024(3) 0.001(2) -0.001(2) 0.001(2)
C2A 0.033(4) 0.019(3) 0.022(3) 0.005(2) -0.001(2) -0.002(3)
C3A 0.020(3) 0.015(3) 0.035(3) -0.001(2) 0.001(2) -0.002(2)
C11A 0.023(3) 0.031(4) 0.021(3) -0.001(2) -0.001(2) 0.006(3)
C12A 0.035(4) 0.026(4) 0.031(3) -0.002(3) -0.011(3) -0.004(3)
C13A 0.043(5) 0.028(4) 0.041(4) -0.008(3) -0.010(3) 0.003(3)
C14A 0.031(4) 0.050(5) 0.031(3) -0.017(3) -0.004(3) 0.006(3)
C15A 0.034(4) 0.054(5) 0.023(3) -0.004(3) 0.001(3) 0.009(3)
C16A 0.026(4) 0.046(4) 0.025(3) 0.000(3) 0.001(3) 0.001(3)
C17A 0.051(6) 0.074(7) 0.043(4) -0.026(4) -0.015(4) 0.000(5)
C21A 0.021(3) 0.032(4) 0.024(3) -0.003(2) 0.004(2) 0.001(3)
C22A 0.020(3) 0.048(4) 0.029(3) 0.003(3) 0.001(2) -0.012(3)
C23A 0.040(4) 0.045(5) 0.036(3) 0.002(3) 0.006(3) -0.014(4)
C24A 0.025(4) 0.045(5) 0.040(3) -0.007(3) 0.006(3) -0.013(3)
C25A 0.023(4) 0.051(5) 0.037(3) 0.000(3) -0.008(3) -0.006(3)
C26A 0.026(4) 0.047(5) 0.030(3) 0.000(3) 0.000(3) 0.000(3)
C27A 0.048(5) 0.040(5) 0.074(6) -0.003(4) 0.014(4) -0.015(4)
C31A 0.016(3) 0.024(3) 0.025(3) -0.001(2) 0.000(2) -0.001(2)
C32A 0.027(4) 0.024(3) 0.030(3) -0.001(2) 0.004(2) 0.000(3)
C33A 0.036(4) 0.026(4) 0.036(3) 0.000(3) 0.007(3) 0.007(3)
C34A 0.022(3) 0.046(5) 0.038(3) 0.007(3) 0.005(3) 0.003(3)
C35A 0.016(3) 0.049(5) 0.037(3) 0.001(3) 0.000(3) -0.007(3)
C36A 0.028(4) 0.024(3) 0.030(3) 0.001(2) -0.004(2) -0.004(3)
S1B 0.0247(9) 0.0280(9) 0.0331(7) 0.0072(6) 0.0026(6) -0.0004(7)
F1B 0.029(2) 0.024(2) 0.0268(16) -0.0058(14) 0.0003(14) 0.0022(15)
O1B 0.031(3) 0.028(3) 0.031(2) -0.0026(18) 0.0023(19) 0.0062(19)
O2B 0.035(3) 0.023(3) 0.054(3) 0.009(2) 0.003(2) 0.000(2)
O3B 0.033(3) 0.053(4) 0.054(3) 0.003(3) 0.002(2) 0.015(3)
N1B 0.029(3) 0.020(3) 0.026(2) 0.0034(19) -0.002(2) 0.004(2)
C1B 0.017(3) 0.023(3) 0.022(3) 0.003(2) -0.002(2) 0.003(2)
C2B 0.021(3) 0.019(3) 0.023(3) -0.002(2) -0.005(2) 0.005(2)
C3B 0.021(3) 0.017(3) 0.027(3) 0.003(2) 0.001(2) 0.003(2)
C11B 0.019(3) 0.026(3) 0.024(3) 0.005(2) -0.004(2) -0.003(2)
C12B 0.026(4) 0.038(4) 0.028(3) 0.003(3) 0.001(3) 0.012(3)
C13B 0.036(4) 0.054(5) 0.021(3) 0.007(3) -0.002(3) 0.005(4)
C14B 0.028(4) 0.040(4) 0.033(3) 0.016(3) -0.007(3) -0.010(3)
C15B 0.042(4) 0.024(4) 0.042(4) 0.006(3) -0.014(3) 0.004(3)
C16B 0.039(4) 0.021(3) 0.038(3) 0.003(3) -0.010(3) 0.001(3)
C17B 0.058(6) 0.053(6) 0.040(4) 0.021(4) -0.015(4) -0.005(4)
C21B 0.027(4) 0.034(4) 0.024(3) 0.004(2) 0.001(2) 0.001(3)
C22B 0.024(4) 0.046(5) 0.033(3) -0.005(3) -0.006(3) 0.004(3)
C23B 0.024(4) 0.046(5) 0.032(3) -0.002(3) -0.009(3) 0.006(3)
C24B 0.026(4) 0.038(4) 0.039(3) 0.003(3) 0.004(3) 0.007(3)
C25B 0.037(4) 0.055(5) 0.032(3) -0.008(3) 0.006(3) 0.010(4)
C26B 0.025(4) 0.048(5) 0.023(3) -0.006(3) -0.002(2) 0.006(3)
C27B 0.045(5) 0.045(5) 0.081(6) 0.002(5) 0.029(5) 0.014(4)
C31B 0.025(3) 0.021(3) 0.022(3) 0.003(2) 0.000(2) 0.004(2)
C32B 0.026(4) 0.027(4) 0.035(3) 0.008(3) 0.001(3) 0.003(3)
C33B 0.024(4) 0.041(5) 0.041(3) 0.011(3) 0.000(3) 0.002(3)
C34B 0.022(3) 0.040(4) 0.035(3) 0.003(3) 0.003(3) 0.004(3)
C35B 0.027(4) 0.028(4) 0.031(3) 0.004(2) -0.001(3) -0.005(3)
C36B 0.022(3) 0.022(3) 0.029(3) 0.004(2) 0.001(2) 0.002(2)
S1C 0.0264(9) 0.0261(9) 0.0291(7) -0.0026(6) 0.0008(6) 0.0024(6)
F1C 0.029(2) 0.0204(19) 0.0285(16) 0.0050(14) -0.0035(14) -0.0027(15)
O1C 0.042(3) 0.027(3) 0.030(2) 0.0028(18) 0.004(2) -0.004(2)
O2C 0.041(3) 0.016(3) 0.068(3) -0.006(2) 0.006(3) -0.003(2)
O3C 0.041(3) 0.058(4) 0.054(3) -0.007(3) 0.004(3) -0.019(3)
N1C 0.030(3) 0.020(3) 0.024(2) 0.0011(19) -0.002(2) 0.000(2)
C1C 0.016(3) 0.023(3) 0.026(3) 0.000(2) -0.001(2) 0.002(2)
C2C 0.030(4) 0.018(3) 0.022(3) 0.007(2) -0.005(2) -0.006(3)
C3C 0.025(3) 0.014(3) 0.031(3) 0.000(2) -0.004(2) -0.004(2)
C11C 0.024(3) 0.023(3) 0.023(3) -0.003(2) 0.000(2) 0.003(2)
C12C 0.037(4) 0.044(4) 0.031(3) -0.002(3) 0.004(3) -0.016(3)
C13C 0.041(5) 0.057(5) 0.024(3) -0.004(3) 0.003(3) -0.007(4)
C14C 0.036(4) 0.038(4) 0.035(3) -0.011(3) -0.008(3) 0.004(3)
C15C 0.058(5) 0.026(4) 0.043(4) -0.004(3) -0.016(3) -0.004(3)
C16C 0.052(5) 0.024(4) 0.033(3) -0.001(3) -0.011(3) -0.002(3)
C17C 0.059(6) 0.060(6) 0.042(4) -0.019(4) -0.017(4) 0.005(5)
C21C 0.027(4) 0.030(4) 0.025(3) -0.001(2) 0.001(2) -0.001(3)
C22C 0.030(4) 0.043(4) 0.027(3) 0.002(3) -0.001(3) 0.002(3)
C23C 0.030(4) 0.045(5) 0.036(3) 0.000(3) -0.008(3) -0.006(3)
C24C 0.029(4) 0.042(5) 0.041(3) -0.004(3) 0.002(3) -0.008(3)
C25C 0.038(4) 0.053(5) 0.033(3) 0.008(3) 0.006(3) -0.019(4)
C26C 0.029(4) 0.051(5) 0.024(3) 0.009(3) -0.003(2) -0.007(3)
C27C 0.051(6) 0.041(5) 0.075(6) -0.011(4) 0.016(5) -0.016(4)
C31C 0.023(3) 0.019(3) 0.028(3) -0.001(2) -0.003(2) -0.002(2)
C32C 0.025(4) 0.023(4) 0.052(4) -0.002(3) 0.000(3) -0.001(3)
C33C 0.031(4) 0.027(4) 0.063(4) -0.013(3) -0.005(3) 0.005(3)
C34C 0.024(4) 0.055(5) 0.041(4) -0.020(3) 0.000(3) -0.004(3)
C35C 0.035(4) 0.050(5) 0.032(3) -0.004(3) 0.001(3) -0.004(4)
C36C 0.027(4) 0.042(4) 0.027(3) 0.001(3) -0.004(3) -0.009(3)
S1D 0.0244(8) 0.0318(10) 0.0317(7) -0.0075(6) 0.0013(6) 0.0008(6)
F1D 0.027(2) 0.025(2) 0.0271(16) 0.0039(13) -0.0024(14) -0.0003(15)
O1D 0.039(3) 0.027(3) 0.027(2) 0.0050(17) 0.0012(19) -0.007(2)
O2D 0.036(3) 0.020(3) 0.057(3) -0.009(2) 0.006(2) -0.001(2)
O3D 0.033(3) 0.057(4) 0.066(4) -0.005(3) 0.000(3) -0.015(3)
N1D 0.028(3) 0.021(3) 0.021(2) -0.0032(19) -0.005(2) -0.003(2)
C1D 0.023(3) 0.025(3) 0.023(3) -0.003(2) 0.000(2) 0.002(2)
C2D 0.025(3) 0.021(3) 0.019(2) 0.002(2) -0.003(2) 0.000(2)
C3D 0.024(3) 0.021(3) 0.024(3) -0.003(2) -0.002(2) 0.001(3)
C11D 0.020(3) 0.030(4) 0.021(3) -0.007(2) -0.008(2) 0.005(3)
C12D 0.041(4) 0.028(4) 0.036(3) -0.009(3) -0.008(3) -0.002(3)
C13D 0.034(4) 0.039(4) 0.040(4) -0.012(3) -0.008(3) -0.007(3)
C14D 0.027(4) 0.052(5) 0.033(3) -0.015(3) -0.005(3) 0.001(3)
C15D 0.031(4) 0.063(5) 0.022(3) -0.010(3) -0.001(3) -0.002(4)
C16D 0.029(4) 0.044(4) 0.026(3) 0.000(3) 0.003(3) -0.005(3)
C17D 0.043(5) 0.099(8) 0.036(4) -0.029(5) -0.006(3) -0.012(5)
C21D 0.028(4) 0.038(4) 0.025(3) -0.006(3) 0.000(2) 0.001(3)
C22D 0.021(4) 0.053(5) 0.034(3) 0.002(3) -0.002(3) -0.004(3)
C23D 0.039(5) 0.049(5) 0.040(4) 0.005(3) 0.004(3) -0.012(4)
C24D 0.022(4) 0.043(5) 0.045(4) -0.004(3) 0.003(3) -0.007(3)
C25D 0.026(4) 0.058(6) 0.043(4) -0.002(3) -0.012(3) -0.005(4)
C26D 0.031(4) 0.047(5) 0.035(3) 0.003(3) -0.004(3) -0.002(3)
C27D 0.042(5) 0.054(7) 0.094(7) 0.000(5) 0.023(5) -0.016(5)
C31D 0.017(3) 0.028(3) 0.019(2) -0.005(2) -0.002(2) -0.007(2)
C32D 0.027(4) 0.026(4) 0.031(3) -0.006(2) 0.005(3) -0.007(3)
C33D 0.015(3) 0.043(4) 0.038(3) -0.011(3) -0.002(2) -0.006(3)
C34D 0.028(4) 0.037(4) 0.031(3) -0.001(3) 0.002(3) -0.001(3)
C35D 0.032(4) 0.023(4) 0.031(3) -0.003(2) 0.004(3) 0.002(3)
C36D 0.030(4) 0.029(4) 0.026(3) -0.006(2) 0.001(2) -0.005(3)
S1E 0.0279(9) 0.0267(9) 0.0281(7) 0.0017(6) 0.0003(6) -0.0021(6)
F1E 0.026(2) 0.021(2) 0.0293(16) -0.0057(14) -0.0022(14) 0.0011(15)
O1E 0.045(3) 0.032(3) 0.029(2) -0.0048(19) 0.005(2) 0.004(2)
O2E 0.045(3) 0.015(3) 0.071(3) 0.004(2) 0.005(3) 0.002(2)
O3E 0.039(3) 0.055(4) 0.052(3) 0.009(3) -0.001(2) 0.016(3)
N1E 0.029(3) 0.026(3) 0.020(2) 0.0012(19) -0.003(2) 0.003(2)
C1E 0.021(3) 0.025(3) 0.024(3) -0.002(2) -0.003(2) -0.002(2)
C2E 0.029(3) 0.019(3) 0.021(3) -0.005(2) -0.002(2) 0.003(2)
C3E 0.025(3) 0.020(4) 0.032(3) 0.001(2) 0.000(2) 0.005(3)
C11E 0.021(3) 0.029(4) 0.022(3) 0.005(2) -0.002(2) -0.004(3)
C12E 0.033(4) 0.050(5) 0.026(3) 0.003(3) 0.005(3) 0.014(3)
C13E 0.036(4) 0.062(6) 0.025(3) 0.005(3) -0.002(3) 0.003(4)
C14E 0.034(4) 0.044(5) 0.032(3) 0.014(3) -0.007(3) -0.008(3)
C15E 0.060(6) 0.027(4) 0.042(4) 0.007(3) -0.016(4) 0.002(4)
C16E 0.054(5) 0.023(4) 0.035(3) 0.001(3) -0.009(3) 0.008(3)
C17E 0.065(6) 0.069(7) 0.037(4) 0.021(4) -0.014(4) 0.001(5)
C21E 0.028(4) 0.033(4) 0.022(3) 0.002(2) -0.001(2) -0.002(3)
C22E 0.027(4) 0.046(5) 0.027(3) -0.004(3) -0.001(3) 0.004(3)
C23E 0.036(4) 0.048(5) 0.034(3) -0.008(3) 0.000(3) 0.012(4)
C24E 0.020(3) 0.040(4) 0.038(3) 0.003(3) 0.000(3) 0.005(3)
C25E 0.029(4) 0.053(5) 0.032(3) 0.003(3) -0.011(3) 0.006(3)
C26E 0.032(4) 0.048(5) 0.026(3) -0.003(3) -0.005(3) 0.003(3)
C27E 0.054(6) 0.046(6) 0.069(5) 0.007(4) 0.014(4) 0.016(4)
C31E 0.026(4) 0.029(4) 0.025(3) 0.002(2) -0.003(2) 0.004(3)
C32E 0.026(4) 0.043(4) 0.032(3) 0.001(3) -0.007(3) 0.010(3)
C33E 0.030(4) 0.064(6) 0.031(3) 0.001(3) 0.002(3) 0.015(4)
C34E 0.024(4) 0.049(5) 0.047(4) 0.017(3) -0.004(3) 0.000(3)
C35E 0.033(4) 0.033(4) 0.067(5) 0.011(4) -0.003(4) -0.001(3)
C36E 0.024(4) 0.038(5) 0.049(4) 0.008(3) -0.003(3) 0.001(3)
S1F 0.0272(9) 0.0343(10) 0.0307(7) 0.0047(6) 0.0017(6) -0.0039(7)
F1F 0.029(2) 0.026(2) 0.0275(16) -0.0055(14) -0.0013(14) 0.0007(16)
O1F 0.042(3) 0.029(3) 0.028(2) -0.0037(18) -0.002(2) 0.008(2)
O2F 0.039(3) 0.018(3) 0.057(3) 0.007(2) 0.002(2) -0.005(2)
O3F 0.035(3) 0.062(5) 0.074(4) 0.007(3) 0.003(3) 0.016(3)
N1F 0.034(3) 0.025(3) 0.020(2) -0.0010(19) -0.005(2) 0.004(2)
C1F 0.017(3) 0.026(3) 0.021(2) 0.001(2) -0.002(2) -0.002(2)
C2F 0.022(3) 0.024(3) 0.022(3) -0.001(2) -0.004(2) 0.000(2)
C3F 0.026(4) 0.026(4) 0.028(3) 0.002(2) 0.001(2) 0.001(3)
C11F 0.019(3) 0.028(3) 0.023(3) 0.003(2) -0.002(2) -0.002(2)
C12F 0.039(4) 0.025(4) 0.036(3) 0.004(3) -0.008(3) 0.000(3)
C13F 0.042(4) 0.030(4) 0.040(4) 0.006(3) -0.010(3) 0.008(3)
C14F 0.026(4) 0.045(4) 0.034(3) 0.017(3) -0.008(3) -0.002(3)
C15F 0.029(4) 0.051(5) 0.025(3) 0.008(3) -0.001(3) 0.000(3)
C16F 0.028(4) 0.036(4) 0.024(3) 0.003(3) -0.001(2) -0.001(3)
C17F 0.055(6) 0.081(7) 0.040(4) 0.024(4) -0.014(4) 0.009(5)
C21F 0.026(4) 0.049(5) 0.024(3) 0.002(3) 0.002(2) -0.004(3)
C22F 0.029(4) 0.056(5) 0.033(3) -0.002(3) -0.008(3) -0.004(3)
C23F 0.030(4) 0.073(7) 0.038(4) 0.002(4) -0.010(3) -0.001(4)
C24F 0.024(4) 0.054(5) 0.047(4) 0.007(4) 0.003(3) 0.008(3)
C25F 0.032(4) 0.051(5) 0.040(3) -0.009(3) 0.001(3) 0.005(4)
C26F 0.026(4) 0.057(5) 0.026(3) -0.002(3) -0.005(3) 0.001(3)
C27F 0.039(5) 0.064(7) 0.101(8) -0.012(6) 0.012(5) 0.003(5)
C31F 0.020(3) 0.022(3) 0.022(2) 0.001(2) -0.002(2) 0.002(2)
C32F 0.030(4) 0.026(4) 0.025(3) 0.004(2) 0.000(2) 0.004(3)
C33F 0.032(4) 0.026(4) 0.031(3) 0.002(2) 0.006(3) -0.002(3)
C34F 0.024(4) 0.043(4) 0.031(3) 0.004(3) 0.004(3) -0.004(3)
C35F 0.023(4) 0.041(4) 0.036(3) 0.007(3) 0.000(3) 0.006(3)
C36F 0.031(4) 0.024(4) 0.032(3) 0.003(2) 0.002(3) 0.002(3)

loop_
_atom_type_symbol
_atom_type_description
_atom_type_scat_dispersion_real
_atom_type_scat_dispersion_imag
_atom_type_scat_source
C C 0.0181 0.0091 'International Tables Vol C Tables 4.2.6.8 and 6.1.1.4'
H H 0.0000 0.0000 'International Tables Vol C Tables 4.2.6.8 and 6.1.1.4'
N N 0.0311 0.0180 'International Tables Vol C Tables 4.2.6.8 and 6.1.1.4'
O O 0.0492 0.0322 'International Tables Vol C Tables 4.2.6.8 and 6.1.1.4'
F F 0.0727 0.0534 'International Tables Vol C Tables 4.2.6.8 and 6.1.1.4'
S S 0.3331 0.5567 'International Tables Vol C Tables 4.2.6.8 and 6.1.1.4'

loop_
_geom_angle_atom_site_label_1
_geom_angle_atom_site_label_2
_geom_angle_atom_site_label_3
_geom_angle
_geom_angle_site_symmetry_1
_geom_angle_site_symmetry_3
_geom_angle_publ_flag
C21A S1A C2A 100.0(3) . . ?
C24A O3A C27A 117.2(7) . . ?
C1A N1A C11A 127.5(5) . . ?
C1A N1A H1NA 120(8) . . ?
C11A N1A H1NA 112(8) . . ?
O1A C1A N1A 126.2(6) . . ?
O1A C1A C2A 118.0(6) . . ?
N1A C1A C2A 115.7(5) . . ?
F1A C2A C3A 109.7(5) . . ?
F1A C2A C1A 109.9(5) . . ?
C3A C2A C1A 109.0(5) . . ?
F1A C2A S1A 109.8(4) . . ?
C3A C2A S1A 107.2(4) . . ?
C1A C2A S1A 111.3(4) . . ?
O2A C3A C31A 122.1(6) . . ?
O2A C3A C2A 118.4(6) . . ?
C31A C3A C2A 119.5(6) . . ?
C12A C11A C16A 119.4(6) . . ?
C12A C11A N1A 117.4(6) . . ?
C16A C11A N1A 123.2(7) . . ?
C13A C12A C11A 120.9(7) . . ?
C13A C12A H12A 119.6 . . ?
C11A C12A H12A 119.6 . . ?
C12A C13A C14A 121.5(8) . . ?
C12A C13A H13A 119.3 . . ?
C14A C13A H13A 119.3 . . ?
C13A C14A C15A 117.5(6) . . ?
C13A C14A C17A 121.1(9) . . ?
C15A C14A C17A 121.4(8) . . ?
C16A C15A C14A 122.2(7) . . ?
C16A C15A H15A 118.9 . . ?
C14A C15A H15A 118.9 . . ?
C15A C16A C11A 118.6(7) . . ?
C15A C16A H16A 120.7 . . ?
C11A C16A H16A 120.7 . . ?
C14A C17A H17A 109.5 . . ?
C14A C17A H17B 109.5 . . ?
H17A C17A H17B 109.5 . . ?
C14A C17A H17C 109.5 . . ?
H17A C17A H17C 109.5 . . ?
H17B C17A H17C 109.5 . . ?
C22A C21A C26A 119.1(7) . . ?
C22A C21A S1A 120.0(5) . . ?
C26A C21A S1A 120.9(5) . . ?
C21A C22A C23A 121.2(7) . . ?
C21A C22A H22A 119.4 . . ?
C23A C22A H22A 119.4 . . ?
C22A C23A C24A 119.1(7) . . ?
C22A C23A H23A 120.4 . . ?
C24A C23A H23A 120.4 . . ?
O3A C24A C23A 124.5(8) . . ?
O3A C24A C25A 115.8(7) . . ?
C23A C24A C25A 119.7(7) . . ?
C26A C25A C24A 120.2(7) . . ?
C26A C25A H25A 119.9 . . ?
C24A C25A H25A 119.9 . . ?
C25A C26A C21A 120.5(7) . . ?
C25A C26A H26A 119.7 . . ?
C21A C26A H26A 119.7 . . ?
O3A C27A H27A 109.5 . . ?
O3A C27A H27B 109.5 . . ?
H27A C27A H27B 109.5 . . ?
O3A C27A H27C 109.5 . . ?
H27A C27A H27C 109.5 . . ?
H27B C27A H27C 109.5 . . ?
C32A C31A C36A 119.9(6) . . ?
C32A C31A C3A 123.6(6) . . ?
C36A C31A C3A 116.2(6) . . ?
C33A C32A C31A 119.8(7) . . ?
C33A C32A H32A 120.1 . . ?
C31A C32A H32A 120.1 . . ?
C32A C33A C34A 120.3(7) . . ?
C32A C33A H33A 119.8 . . ?
C34A C33A H33A 119.8 . . ?
C35A C34A C33A 119.8(7) . . ?
C35A C34A H34A 120.1 . . ?
C33A C34A H34A 120.1 . . ?
C36A C35A C34A 120.3(7) . . ?
C36A C35A H35A 119.8 . . ?
C34A C35A H35A 119.8 . . ?
C35A C36A C31A 119.8(7) . . ?
C35A C36A H36A 120.1 . . ?
C31A C36A H36A 120.1 . . ?
C21B S1B C2B 99.6(3) . . ?
C24B O3B C27B 117.3(7) . . ?
C1B N1B C11B 127.4(5) . . ?
C1B N1B H1NB 125(8) . . ?
C11B N1B H1NB 108(8) . . ?
O1B C1B N1B 126.6(5) . . ?
O1B C1B C2B 118.3(6) . . ?
N1B C1B C2B 115.0(5) . . ?
F1B C2B C1B 110.9(5) . . ?
F1B C2B C3B 110.1(5) . . ?
C1B C2B C3B 109.7(5) . . ?
F1B C2B S1B 109.3(4) . . ?
C1B C2B S1B 110.2(4) . . ?
C3B C2B S1B 106.7(4) . . ?
O2B C3B C31B 121.0(6) . . ?
O2B C3B C2B 118.9(6) . . ?
C31B C3B C2B 120.1(6) . . ?
C16B C11B C12B 120.0(6) . . ?
C16B C11B N1B 117.3(6) . . ?
C12B C11B N1B 122.7(6) . . ?
C11B C12B C13B 118.2(7) . . ?
C11B C12B H12B 120.9 . . ?
C13B C12B H12B 120.9 . . ?
C14B C13B C12B 122.3(7) . . ?
C14B C13B H13B 118.9 . . ?
C12B C13B H13B 118.9 . . ?
C13B C14B C15B 118.5(6) . . ?
C13B C14B C17B 121.9(7) . . ?
C15B C14B C17B 119.6(8) . . ?
C16B C15B C14B 119.7(7) . . ?
C16B C15B H15B 120.1 . . ?
C14B C15B H15B 120.1 . . ?
C11B C16B C15B 121.3(7) . . ?
C11B C16B H16B 119.4 . . ?
C15B C16B H16B 119.4 . . ?
C14B C17B H17D 109.5 . . ?
C14B C17B H17E 109.5 . . ?
H17D C17B H17E 109.5 . . ?
C14B C17B H17F 109.5 . . ?
H17D C17B H17F 109.5 . . ?
H17E C17B H17F 109.5 . . ?
C26B C21B C22B 118.3(7) . . ?
C26B C21B S1B 120.1(5) . . ?
C22B C21B S1B 121.6(6) . . ?
C23B C22B C21B 121.2(7) . . ?
C23B C22B H22B 119.4 . . ?
C21B C22B H22B 119.4 . . ?
C22B C23B C24B 119.6(6) . . ?
C22B C23B H23B 120.2 . . ?
C24B C23B H23B 120.2 . . ?
O3B C24B C25B 124.0(7) . . ?
O3B C24B C23B 115.2(7) . . ?
C25B C24B C23B 120.8(7) . . ?
C24B C25B C26B 118.3(7) . . ?
C24B C25B H25B 120.9 . . ?
C26B C25B H25B 120.9 . . ?
C21B C26B C25B 121.7(6) . . ?
C21B C26B H26B 119.1 . . ?
C25B C26B H26B 119.1 . . ?
O3B C27B H27D 109.5 . . ?
O3B C27B H27E 109.5 . . ?
H27D C27B H27E 109.5 . . ?
O3B C27B H27F 109.5 . . ?
H27D C27B H27F 109.5 . . ?
H27E C27B H27F 109.5 . . ?
C32B C31B C36B 120.1(6) . . ?
C32B C31B C3B 116.9(6) . . ?
C36B C31B C3B 122.9(6) . . ?
C31B C32B C33B 119.5(7) . . ?
C31B C32B H32B 120.3 . . ?
C33B C32B H32B 120.3 . . ?
C34B C33B C32B 120.3(7) . . ?
C34B C33B H33B 119.9 . . ?
C32B C33B H33B 119.9 . . ?
C33B C34B C35B 121.1(7) . . ?
C33B C34B H34B 119.5 . . ?
C35B C34B H34B 119.5 . . ?
C34B C35B C36B 119.8(7) . . ?
C34B C35B H35B 120.1 . . ?
C36B C35B H35B 120.1 . . ?
C35B C36B C31B 119.3(6) . . ?
C35B C36B H36B 120.4 . . ?
C31B C36B H36B 120.4 . . ?
C21C S1C C2C 100.0(3) . . ?
C24C O3C C27C 117.4(7) . . ?
C1C N1C C11C 126.6(5) . . ?
C1C N1C H1NC 120(7) . . ?
C11C N1C H1NC 111(7) . . ?
O1C C1C N1C 127.1(6) . . ?
O1C C1C C2C 116.4(6) . . ?
N1C C1C C2C 116.4(5) . . ?
F1C C2C C3C 110.7(5) . . ?
F1C C2C C1C 109.4(5) . . ?
C3C C2C C1C 107.9(5) . . ?
F1C C2C S1C 109.1(4) . . ?
C3C C2C S1C 108.9(5) . . ?
C1C C2C S1C 110.8(4) . . ?
O2C C3C C31C 122.0(6) . . ?
O2C C3C C2C 117.1(6) . . ?
C31C C3C C2C 120.8(6) . . ?
C16C C11C C12C 119.9(6) . . ?
C16C C11C N1C 117.1(6) . . ?
C12C C11C N1C 123.0(6) . . ?
C11C C12C C13C 118.5(7) . . ?
C11C C12C H12C 120.8 . . ?
C13C C12C H12C 120.8 . . ?
C14C C13C C12C 122.3(7) . . ?
C14C C13C H13C 118.8 . . ?
C12C C13C H13C 118.8 . . ?
C13C C14C C15C 117.8(7) . . ?
C13C C14C C17C 121.9(8) . . ?
C15C C14C C17C 120.2(8) . . ?
C16C C15C C14C 120.5(8) . . ?
C16C C15C H15C 119.8 . . ?
C14C C15C H15C 119.8 . . ?
C15C C16C C11C 120.9(7) . . ?
C15C C16C H16C 119.5 . . ?
C11C C16C H16C 119.5 . . ?
C14C C17C H17G 109.5 . . ?
C14C C17C H17H 109.5 . . ?
H17G C17C H17H 109.5 . . ?
C14C C17C H17I 109.5 . . ?
H17G C17C H17I 109.5 . . ?
H17H C17C H17I 109.5 . . ?
C26C C21C C22C 118.7(7) . . ?
C26C C21C S1C 120.5(5) . . ?
C22C C21C S1C 120.8(6) . . ?
C23C C22C C21C 120.9(7) . . ?
C23C C22C H22C 119.5 . . ?
C21C C22C H22C 119.5 . . ?
C22C C23C C24C 119.9(7) . . ?
C22C C23C H23C 120.1 . . ?
C24C C23C H23C 120.1 . . ?
O3C C24C C23C 115.8(7) . . ?
O3C C24C C25C 124.8(7) . . ?
C23C C24C C25C 119.4(7) . . ?
C26C C25C C24C 119.9(7) . . ?
C26C C25C H25C 120.0 . . ?
C24C C25C H25C 120.0 . . ?
C25C C26C C21C 121.1(7) . . ?
C25C C26C H26C 119.4 . . ?
C21C C26C H26C 119.4 . . ?
O3C C27C H27G 109.5 . . ?
O3C C27C H27H 109.5 . . ?
H27G C27C H27H 109.5 . . ?
O3C C27C H27I 109.5 . . ?
H27G C27C H27I 109.5 . . ?
H27H C27C H27I 109.5 . . ?
C36C C31C C32C 118.7(7) . . ?
C36C C31C C3C 116.5(6) . . ?
C32C C31C C3C 124.8(6) . . ?
C33C C32C C31C 119.1(7) . . ?
C33C C32C H32C 120.5 . . ?
C31C C32C H32C 120.5 . . ?
C32C C33C C34C 121.6(8) . . ?
C32C C33C H33C 119.2 . . ?
C34C C33C H33C 119.2 . . ?
C33C C34C C35C 118.8(7) . . ?
C33C C34C H34C 120.6 . . ?
C35C C34C H34C 120.6 . . ?
C36C C35C C34C 120.4(8) . . ?
C36C C35C H35C 119.8 . . ?
C34C C35C H35C 119.8 . . ?
C35C C36C C31C 121.4(8) . . ?
C35C C36C H36C 119.3 . . ?
C31C C36C H36C 119.3 . . ?
C21D S1D C2D 100.8(3) . . ?
C24D O3D C27D 118.5(8) . . ?
C1D N1D C11D 128.0(5) . . ?
C1D N1D H1ND 114(8) . . ?
C11D N1D H1ND 116(8) . . ?
O1D C1D N1D 126.2(6) . . ?
O1D C1D C2D 118.1(6) . . ?
N1D C1D C2D 115.8(5) . . ?
F1D C2D C3D 110.1(5) . . ?
F1D C2D C1D 109.7(5) . . ?
C3D C2D C1D 109.7(5) . . ?
F1D C2D S1D 109.3(4) . . ?
C3D C2D S1D 107.8(4) . . ?
C1D C2D S1D 110.2(4) . . ?
O2D C3D C31D 122.0(6) . . ?
O2D C3D C2D 118.6(6) . . ?
C31D C3D C2D 119.4(6) . . ?
C12D C11D C16D 119.7(6) . . ?
C12D C11D N1D 117.6(6) . . ?
C16D C11D N1D 122.7(7) . . ?
C11D C12D C13D 121.4(7) . . ?
C11D C12D H12D 119.3 . . ?
C13D C12D H12D 119.3 . . ?
C12D C13D C14D 120.6(8) . . ?
C12D C13D H13D 119.7 . . ?
C14D C13D H13D 119.7 . . ?
C15D C14D C13D 117.5(6) . . ?
C15D C14D C17D 122.0(8) . . ?
C13D C14D C17D 120.5(9) . . ?
C14D C15D C16D 122.5(7) . . ?
C14D C15D H15D 118.8 . . ?
C16D C15D H15D 118.8 . . ?
C15D C16D C11D 118.4(7) . . ?
C15D C16D H16D 120.8 . . ?
C11D C16D H16D 120.8 . . ?
C14D C17D H17J 109.5 . . ?
C14D C17D H17K 109.5 . . ?
H17J C17D H17K 109.5 . . ?
C14D C17D H17L 109.5 . . ?
H17J C17D H17L 109.5 . . ?
H17K C17D H17L 109.5 . . ?
C26D C21D C22D 119.3(7) . . ?
C26D C21D S1D 121.0(6) . . ?
C22D C21D S1D 119.7(5) . . ?
C23D C22D C21D 120.5(7) . . ?
C23D C22D H22D 119.8 . . ?
C21D C22D H22D 119.8 . . ?
C24D C23D C22D 119.2(8) . . ?
C24D C23D H23D 120.4 . . ?
C22D C23D H23D 120.4 . . ?
O3D C24D C23D 124.3(8) . . ?
O3D C24D C25D 115.4(7) . . ?
C23D C24D C25D 120.3(7) . . ?
C26D C25D C24D 119.7(7) . . ?
C26D C25D H25D 120.2 . . ?
C24D C25D H25D 120.2 . . ?
C25D C26D C21D 121.0(8) . . ?
C25D C26D H26D 119.5 . . ?
C21D C26D H26D 119.5 . . ?
O3D C27D H27J 109.5 . . ?
O3D C27D H27K 109.5 . . ?
H27J C27D H27K 109.5 . . ?
O3D C27D H27L 109.5 . . ?
H27J C27D H27L 109.5 . . ?
H27K C27D H27L 109.5 . . ?
C36D C31D C32D 119.1(6) . . ?
C36D C31D C3D 124.4(6) . . ?
C32D C31D C3D 116.4(6) . . ?
C33D C32D C31D 120.2(6) . . ?
C33D C32D H32D 119.9 . . ?
C31D C32D H32D 119.9 . . ?
C34D C33D C32D 120.1(7) . . ?
C34D C33D H33D 120.0 . . ?
C32D C33D H33D 120.0 . . ?
C33D C34D C35D 120.4(7) . . ?
C33D C34D H34D 119.8 . . ?
C35D C34D H34D 119.8 . . ?
C36D C35D C34D 119.4(7) . . ?
C36D C35D H35D 120.3 . . ?
C34D C35D H35D 120.3 . . ?
C31D C36D C35D 120.8(6) . . ?
C31D C36D H36D 119.6 . . ?
C35D C36D H36D 119.6 . . ?
C21E S1E C2E 100.3(3) . . ?
C24E O3E C27E 117.0(7) . . ?
C1E N1E C11E 126.6(5) . . ?
C1E N1E H1NE 117(6) . . ?
C11E N1E H1NE 116(6) . . ?
O1E C1E N1E 127.3(6) . . ?
O1E C1E C2E 116.7(6) . . ?
N1E C1E C2E 116.0(5) . . ?
F1E C2E C3E 111.0(5) . . ?
F1E C2E C1E 110.2(5) . . ?
C3E C2E C1E 108.4(5) . . ?
F1E C2E S1E 108.3(4) . . ?
C3E C2E S1E 108.2(5) . . ?
C1E C2E S1E 110.7(4) . . ?
O2E C3E C31E 120.8(6) . . ?
O2E C3E C2E 118.3(6) . . ?
C31E C3E C2E 120.8(6) . . ?
C16E C11E C12E 119.6(6) . . ?
C16E C11E N1E 117.2(6) . . ?
C12E C11E N1E 123.2(6) . . ?
C11E C12E C13E 118.4(7) . . ?
C11E C12E H12E 120.8 . . ?
C13E C12E H12E 120.8 . . ?
C14E C13E C12E 122.8(7) . . ?
C14E C13E H13E 118.6 . . ?
C12E C13E H13E 118.6 . . ?
C13E C14E C15E 117.7(7) . . ?
C13E C14E C17E 122.0(8) . . ?
C15E C14E C17E 120.3(8) . . ?
C16E C15E C14E 120.5(8) . . ?
C16E C15E H15E 119.7 . . ?
C14E C15E H15E 119.7 . . ?
C11E C16E C15E 120.9(7) . . ?
C11E C16E H16E 119.5 . . ?
C15E C16E H16E 119.5 . . ?
C14E C17E H17M 109.5 . . ?
C14E C17E H17N 109.5 . . ?
H17M C17E H17N 109.5 . . ?
C14E C17E H17O 109.5 . . ?
H17M C17E H17O 109.5 . . ?
H17N C17E H17O 109.5 . . ?
C22E C21E C26E 118.7(7) . . ?
C22E C21E S1E 120.1(5) . . ?
C26E C21E S1E 121.1(6) . . ?
C21E C22E C23E 120.9(6) . . ?
C21E C22E H22E 119.5 . . ?
C23E C22E H22E 119.5 . . ?
C24E C23E C22E 118.8(7) . . ?
C24E C23E H23E 120.6 . . ?
C22E C23E H23E 120.6 . . ?
C23E C24E O3E 124.1(7) . . ?
C23E C24E C25E 121.6(7) . . ?
O3E C24E C25E 114.3(6) . . ?
C26E C25E C24E 118.9(6) . . ?
C26E C25E H25E 120.5 . . ?
C24E C25E H25E 120.5 . . ?
C25E C26E C21E 121.0(7) . . ?
C25E C26E H26E 119.5 . . ?
C21E C26E H26E 119.5 . . ?
O3E C27E H27M 109.5 . . ?
O3E C27E H27N 109.5 . . ?
H27M C27E H27N 109.5 . . ?
O3E C27E H27O 109.5 . . ?
H27M C27E H27O 109.5 . . ?
H27N C27E H27O 109.5 . . ?
C32E C31E C36E 120.6(7) . . ?
C32E C31E C3E 116.0(7) . . ?
C36E C31E C3E 123.4(6) . . ?
C31E C32E C33E 120.4(8) . . ?
C31E C32E H32E 119.8 . . ?
C33E C32E H32E 119.8 . . ?
C34E C33E C32E 120.4(8) . . ?
C34E C33E H33E 119.8 . . ?
C32E C33E H33E 119.8 . . ?
C33E C34E C35E 119.8(8) . . ?
C33E C34E H34E 120.1 . . ?
C35E C34E H34E 120.1 . . ?
C34E C35E C36E 120.5(8) . . ?
C34E C35E H35E 119.8 . . ?
C36E C35E H35E 119.8 . . ?
C35E C36E C31E 118.3(8) . . ?
C35E C36E H36E 120.9 . . ?
C31E C36E H36E 120.9 . . ?
C21F S1F C2F 100.4(3) . . ?
C24F O3F C27F 118.0(8) . . ?
C1F N1F C11F 126.9(5) . . ?
C1F N1F H1NF 116(6) . . ?
C11F N1F H1NF 116(6) . . ?
O1F C1F N1F 126.5(5) . . ?
O1F C1F C2F 118.1(6) . . ?
N1F C1F C2F 115.3(5) . . ?
F1F C2F C3F 109.2(5) . . ?
F1F C2F C1F 110.0(5) . . ?
C3F C2F C1F 109.1(5) . . ?
F1F C2F S1F 109.6(4) . . ?
C3F C2F S1F 108.0(5) . . ?
C1F C2F S1F 110.9(4) . . ?
O2F C3F C31F 121.0(6) . . ?
O2F C3F C2F 117.9(6) . . ?
C31F C3F C2F 121.1(6) . . ?
C12F C11F C16F 119.6(6) . . ?
C12F C11F N1F 116.9(6) . . ?
C16F C11F N1F 123.6(6) . . ?
C13F C12F C11F 121.6(7) . . ?
C13F C12F H12F 119.2 . . ?
C11F C12F H12F 119.2 . . ?
C12F C13F C14F 120.1(7) . . ?
C12F C13F H13F 119.9 . . ?
C14F C13F H13F 119.9 . . ?
C15F C14F C13F 117.8(6) . . ?
C15F C14F C17F 121.1(8) . . ?
C13F C14F C17F 121.1(8) . . ?
C14F C15F C16F 122.7(7) . . ?
C14F C15F H15F 118.6 . . ?
C16F C15F H15F 118.6 . . ?
C11F C16F C15F 118.2(7) . . ?
C11F C16F H16F 120.9 . . ?
C15F C16F H16F 120.9 . . ?
C14F C17F H17P 109.5 . . ?
C14F C17F H17Q 109.5 . . ?
H17P C17F H17Q 109.5 . . ?
C14F C17F H17R 109.5 . . ?
H17P C17F H17R 109.5 . . ?
H17Q C17F H17R 109.5 . . ?
C26F C21F C22F 118.0(8) . . ?
C26F C21F S1F 119.6(6) . . ?
C22F C21F S1F 122.3(6) . . ?
C23F C22F C21F 121.4(8) . . ?
C23F C22F H22F 119.3 . . ?
C21F C22F H22F 119.3 . . ?
C22F C23F C24F 119.5(7) . . ?
C22F C23F H23F 120.3 . . ?
C24F C23F H23F 120.3 . . ?
O3F C24F C25F 122.3(8) . . ?
O3F C24F C23F 115.9(8) . . ?
C25F C24F C23F 121.8(8) . . ?
C24F C25F C26F 117.7(8) . . ?
C24F C25F H25F 121.2 . . ?
C26F C25F H25F 121.2 . . ?
C21F C26F C25F 121.6(7) . . ?
C21F C26F H26F 119.2 . . ?
C25F C26F H26F 119.2 . . ?
O3F C27F H27P 109.5 . . ?
O3F C27F H27Q 109.5 . . ?
H27P C27F H27Q 109.5 . . ?
O3F C27F H27R 109.5 . . ?
H27P C27F H27R 109.5 . . ?
H27Q C27F H27R 109.5 . . ?
C36F C31F C32F 120.7(6) . . ?
C36F C31F C3F 117.0(6) . . ?
C32F C31F C3F 122.2(6) . . ?
C33F C32F C31F 119.0(6) . . ?
C33F C32F H32F 120.5 . . ?
C31F C32F H32F 120.5 . . ?
C32F C33F C34F 120.3(7) . . ?
C32F C33F H33F 119.9 . . ?
C34F C33F H33F 119.9 . . ?
C35F C34F C33F 120.3(7) . . ?
C35F C34F H34F 119.8 . . ?
C33F C34F H34F 119.8 . . ?
C34F C35F C36F 119.5(7) . . ?
C34F C35F H35F 120.3 . . ?
C36F C35F H35F 120.3 . . ?
C31F C36F C35F 120.2(7) . . ?
C31F C36F H36F 119.9 . . ?
C35F C36F H36F 119.9 . . ?

loop_
_geom_bond_atom_site_label_1
_geom_bond_atom_site_label_2
_geom_bond_distance
_geom_bond_site_symmetry_2
_geom_bond_publ_flag
S1A C21A 1.768(7) . ?
S1A C2A 1.817(7) . ?
F1A C2A 1.405(7) . ?
O1A C1A 1.215(8) . ?
O2A C3A 1.219(9) . ?
O3A C24A 1.367(10) . ?
O3A C27A 1.433(12) . ?
N1A C1A 1.336(9) . ?
N1A C11A 1.423(8) . ?
N1A H1NA 0.90(3) . ?
C1A C2A 1.541(8) . ?
C2A C3A 1.541(9) . ?
C3A C31A 1.487(9) . ?
C11A C12A 1.392(11) . ?
C11A C16A 1.403(9) . ?
C12A C13A 1.373(10) . ?
C12A H12A 0.9500 . ?
C13A C14A 1.391(11) . ?
C13A H13A 0.9500 . ?
C14A C15A 1.397(13) . ?
C14A C17A 1.501(10) . ?
C15A C16A 1.397(10) . ?
C15A H15A 0.9500 . ?
C16A H16A 0.9500 . ?
C17A H17A 0.9800 . ?
C17A H17B 0.9800 . ?
C17A H17C 0.9800 . ?
C21A C22A 1.389(10) . ?
C21A C26A 1.401(10) . ?
C22A C23A 1.395(11) . ?
C22A H22A 0.9500 . ?
C23A C24A 1.399(11) . ?
C23A H23A 0.9500 . ?
C24A C25A 1.407(12) . ?
C25A C26A 1.377(11) . ?
C25A H25A 0.9500 . ?
C26A H26A 0.9500 . ?
C27A H27A 0.9800 . ?
C27A H27B 0.9800 . ?
C27A H27C 0.9800 . ?
C31A C32A 1.394(10) . ?
C31A C36A 1.400(10) . ?
C32A C33A 1.388(10) . ?
C32A H32A 0.9500 . ?
C33A C34A 1.394(11) . ?
C33A H33A 0.9500 . ?
C34A C35A 1.389(12) . ?
C34A H34A 0.9500 . ?
C35A C36A 1.389(10) . ?
C35A H35A 0.9500 . ?
C36A H36A 0.9500 . ?
S1B C21B 1.762(7) . ?
S1B C2B 1.828(7) . ?
F1B C2B 1.398(7) . ?
O1B C1B 1.213(8) . ?
O2B C3B 1.222(9) . ?
O3B C24B 1.357(10) . ?
O3B C27B 1.448(12) . ?
N1B C1B 1.348(9) . ?
N1B C11B 1.424(8) . ?
N1B H1NB 0.90(3) . ?
C1B C2B 1.535(7) . ?
C2B C3B 1.535(8) . ?
C3B C31B 1.497(9) . ?
C11B C16B 1.372(10) . ?
C11B C12B 1.397(9) . ?
C12B C13B 1.401(9) . ?
C12B H12B 0.9500 . ?
C13B C14B 1.379(12) . ?
C13B H13B 0.9500 . ?
C14B C15B 1.397(11) . ?
C14B C17B 1.519(9) . ?
C15B C16B 1.393(10) . ?
C15B H15B 0.9500 . ?
C16B H16B 0.9500 . ?
C17B H17D 0.9800 . ?
C17B H17E 0.9800 . ?
C17B H17F 0.9800 . ?
C21B C26B 1.392(10) . ?
C21B C22B 1.400(9) . ?
C22B C23B 1.387(11) . ?
C22B H22B 0.9500 . ?
C23B C24B 1.398(11) . ?
C23B H23B 0.9500 . ?
C24B C25B 1.394(11) . ?
C25B C26B 1.410(11) . ?
C25B H25B 0.9500 . ?
C26B H26B 0.9500 . ?
C27B H27D 0.9800 . ?
C27B H27E 0.9800 . ?
C27B H27F 0.9800 . ?
C31B C32B 1.395(10) . ?
C31B C36B 1.409(9) . ?
C32B C33B 1.400(10) . ?
C32B H32B 0.9500 . ?
C33B C34B 1.376(12) . ?
C33B H33B 0.9500 . ?
C34B C35B 1.383(10) . ?
C34B H34B 0.9500 . ?
C35B C36B 1.403(9) . ?
C35B H35B 0.9500 . ?
C36B H36B 0.9500 . ?
S1C C21C 1.769(7) . ?
S1C C2C 1.816(7) . ?
F1C C2C 1.407(7) . ?
O1C C1C 1.226(8) . ?
O2C C3C 1.230(9) . ?
O3C C24C 1.364(10) . ?
O3C C27C 1.424(12) . ?
N1C C1C 1.326(9) . ?
N1C C11C 1.435(8) . ?
N1C H1NC 0.89(3) . ?
C1C C2C 1.545(8) . ?
C2C C3C 1.539(9) . ?
C3C C31C 1.482(9) . ?
C11C C16C 1.382(11) . ?
C11C C12C 1.382(10) . ?
C12C C13C 1.398(11) . ?
C12C H12C 0.9500 . ?
C13C C14C 1.384(13) . ?
C13C H13C 0.9500 . ?
C14C C15C 1.391(12) . ?
C14C C17C 1.517(10) . ?
C15C C16C 1.380(10) . ?
C15C H15C 0.9500 . ?
C16C H16C 0.9500 . ?
C17C H17G 0.9800 . ?
C17C H17H 0.9800 . ?
C17C H17I 0.9800 . ?
C21C C26C 1.389(10) . ?
C21C C22C 1.392(10) . ?
C22C C23C 1.388(11) . ?
C22C H22C 0.9500 . ?
C23C C24C 1.393(11) . ?
C23C H23C 0.9500 . ?
C24C C25C 1.402(11) . ?
C25C C26C 1.380(11) . ?
C25C H25C 0.9500 . ?
C26C H26C 0.9500 . ?
C27C H27G 0.9800 . ?
C27C H27H 0.9800 . ?
C27C H27I 0.9800 . ?
C31C C36C 1.395(10) . ?
C31C C32C 1.417(10) . ?
C32C C33C 1.388(11) . ?
C32C H32C 0.9500 . ?
C33C C34C 1.395(12) . ?
C33C H33C 0.9500 . ?
C34C C35C 1.396(13) . ?
C34C H34C 0.9500 . ?
C35C C36C 1.376(11) . ?
C35C H35C 0.9500 . ?
C36C H36C 0.9500 . ?
S1D C21D 1.781(8) . ?
S1D C2D 1.818(7) . ?
F1D C2D 1.402(7) . ?
O1D C1D 1.220(8) . ?
O2D C3D 1.226(9) . ?
O3D C24D 1.354(10) . ?
O3D C27D 1.435(13) . ?
N1D C1D 1.337(9) . ?
N1D C11D 1.422(7) . ?
N1D H1ND 0.91(3) . ?
C1D C2D 1.539(7) . ?
C2D C3D 1.523(9) . ?
C3D C31D 1.481(9) . ?
C11D C12D 1.373(11) . ?
C11D C16D 1.402(9) . ?
C12D C13D 1.385(10) . ?
C12D H12D 0.9500 . ?
C13D C14D 1.402(12) . ?
C13D H13D 0.9500 . ?
C14D C15D 1.388(13) . ?
C14D C17D 1.507(10) . ?
C15D C16D 1.400(10) . ?
C15D H15D 0.9500 . ?
C16D H16D 0.9500 . ?
C17D H17J 0.9800 . ?
C17D H17K 0.9800 . ?
C17D H17L 0.9800 . ?
C21D C26D 1.383(10) . ?
C21D C22D 1.398(11) . ?
C22D C23D 1.392(12) . ?
C22D H22D 0.9500 . ?
C23D C24D 1.391(11) . ?
C23D H23D 0.9500 . ?
C24D C25D 1.397(12) . ?
C25D C26D 1.377(12) . ?
C25D H25D 0.9500 . ?
C26D H26D 0.9500 . ?
C27D H27J 0.9800 . ?
C27D H27K 0.9800 . ?
C27D H27L 0.9800 . ?
C31D C36D 1.386(10) . ?
C31D C32D 1.406(9) . ?
C32D C33D 1.395(10) . ?
C32D H32D 0.9500 . ?
C33D C34D 1.372(11) . ?
C33D H33D 0.9500 . ?
C34D C35D 1.402(10) . ?
C34D H34D 0.9500 . ?
C35D C36D 1.392(10) . ?
C35D H35D 0.9500 . ?
C36D H36D 0.9500 . ?
S1E C21E 1.772(7) . ?
S1E C2E 1.825(7) . ?
F1E C2E 1.401(7) . ?
O1E C1E 1.217(8) . ?
O2E C3E 1.222(10) . ?
O3E C24E 1.380(10) . ?
O3E C27E 1.427(12) . ?
N1E C1E 1.322(9) . ?
N1E C11E 1.436(8) . ?
N1E H1NE 0.90(3) . ?
C1E C2E 1.540(8) . ?
C2E C3E 1.532(9) . ?
C3E C31E 1.499(10) . ?
C11E C16E 1.382(11) . ?
C11E C12E 1.389(10) . ?
C12E C13E 1.395(10) . ?
C12E H12E 0.9500 . ?
C13E C14E 1.375(13) . ?
C13E H13E 0.9500 . ?
C14E C15E 1.392(12) . ?
C14E C17E 1.504(10) . ?
C15E C16E 1.384(10) . ?
C15E H15E 0.9500 . ?
C16E H16E 0.9500 . ?
C17E H17M 0.9800 . ?
C17E H17N 0.9800 . ?
C17E H17O 0.9800 . ?
C21E C22E 1.392(10) . ?
C21E C26E 1.397(9) . ?
C22E C23E 1.398(11) . ?
C22E H22E 0.9500 . ?
C23E C24E 1.378(11) . ?
C23E H23E 0.9500 . ?
C24E C25E 1.391(11) . ?
C25E C26E 1.385(11) . ?
C25E H25E 0.9500 . ?
C26E H26E 0.9500 . ?
C27E H27M 0.9800 . ?
C27E H27N 0.9800 . ?
C27E H27O 0.9800 . ?
C31E C32E 1.377(10) . ?
C31E C36E 1.412(11) . ?
C32E C33E 1.387(11) . ?
C32E H32E 0.9500 . ?
C33E C34E 1.381(13) . ?
C33E H33E 0.9500 . ?
C34E C35E 1.398(13) . ?
C34E H34E 0.9500 . ?
C35E C36E 1.405(11) . ?
C35E H35E 0.9500 . ?
C36E H36E 0.9500 . ?
S1F C21F 1.766(8) . ?
S1F C2F 1.812(7) . ?
F1F C2F 1.407(7) . ?
O1F C1F 1.214(8) . ?
O2F C3F 1.232(10) . ?
O3F C24F 1.380(11) . ?
O3F C27F 1.435(14) . ?
N1F C1F 1.350(9) . ?
N1F C11F 1.427(8) . ?
N1F H1NF 0.91(3) . ?
C1F C2F 1.541(7) . ?
C2F C3F 1.524(9) . ?
C3F C31F 1.500(9) . ?
C11F C12F 1.386(10) . ?
C11F C16F 1.392(9) . ?
C12F C13F 1.374(10) . ?
C12F H12F 0.9500 . ?
C13F C14F 1.401(11) . ?
C13F H13F 0.9500 . ?
C14F C15F 1.385(12) . ?
C14F C17F 1.506(9) . ?
C15F C16F 1.397(10) . ?
C15F H15F 0.9500 . ?
C16F H16F 0.9500 . ?
C17F H17P 0.9800 . ?
C17F H17Q 0.9800 . ?
C17F H17R 0.9800 . ?
C21F C26F 1.390(11) . ?
C21F C22F 1.399(10) . ?
C22F C23F 1.360(13) . ?
C22F H22F 0.9500 . ?
C23F C24F 1.384(13) . ?
C23F H23F 0.9500 . ?
C24F C25F 1.382(12) . ?
C25F C26F 1.397(12) . ?
C25F H25F 0.9500 . ?
C26F H26F 0.9500 . ?
C27F H27P 0.9800 . ?
C27F H27Q 0.9800 . ?
C27F H27R 0.9800 . ?
C31F C36F 1.382(10) . ?
C31F C32F 1.393(10) . ?
C32F C33F 1.391(10) . ?
C32F H32F 0.9500 . ?
C33F C34F 1.392(11) . ?
C33F H33F 0.9500 . ?
C34F C35F 1.387(12) . ?
C34F H34F 0.9500 . ?
C35F C36F 1.393(10) . ?
C35F H35F 0.9500 . ?
C36F H36F 0.9500 . ?

loop_
_geom_torsion_atom_site_label_1
_geom_torsion_atom_site_label_2
_geom_torsion_atom_site_label_3
_geom_torsion_atom_site_label_4
_geom_torsion
_geom_torsion_site_symmetry_1
_geom_torsion_site_symmetry_2
_geom_torsion_site_symmetry_3
_geom_torsion_site_symmetry_4
_geom_torsion_publ_flag
C11A N1A C1A O1A 10.6(11) . . . . ?
C11A N1A C1A C2A -166.3(6) . . . . ?
O1A C1A C2A F1A 153.2(6) . . . . ?
N1A C1A C2A F1A -29.6(8) . . . . ?
O1A C1A C2A C3A 32.9(8) . . . . ?
N1A C1A C2A C3A -149.9(6) . . . . ?
O1A C1A C2A S1A -85.0(7) . . . . ?
N1A C1A C2A S1A 92.2(6) . . . . ?
C21A S1A C2A F1A 57.3(5) . . . . ?
C21A S1A C2A C3A 176.4(4) . . . . ?
C21A S1A C2A C1A -64.6(5) . . . . ?
F1A C2A C3A O2A 134.1(6) . . . . ?
C1A C2A C3A O2A -105.6(7) . . . . ?
S1A C2A C3A O2A 15.0(7) . . . . ?
F1A C2A C3A C31A -48.1(7) . . . . ?
C1A C2A C3A C31A 72.3(7) . . . . ?
S1A C2A C3A C31A -167.2(4) . . . . ?
C1A N1A C11A C12A 168.4(7) . . . . ?
C1A N1A C11A C16A -10.2(11) . . . . ?
C16A C11A C12A C13A -1.5(11) . . . . ?
N1A C11A C12A C13A 179.9(7) . . . . ?
C11A C12A C13A C14A 1.1(12) . . . . ?
C12A C13A C14A C15A -0.4(12) . . . . ?
C12A C13A C14A C17A 178.0(8) . . . . ?
C13A C14A C15A C16A -0.1(12) . . . . ?
C17A C14A C15A C16A -178.4(8) . . . . ?
C14A C15A C16A C11A -0.3(11) . . . . ?
C12A C11A C16A C15A 1.0(11) . . . . ?
N1A C11A C16A C15A 179.6(6) . . . . ?
C2A S1A C21A C22A -85.0(6) . . . . ?
C2A S1A C21A C26A 97.8(6) . . . . ?
C26A C21A C22A C23A -3.2(11) . . . . ?
S1A C21A C22A C23A 179.5(6) . . . . ?
C21A C22A C23A C24A 1.8(12) . . . . ?
C27A O3A C24A C23A 2.0(12) . . . . ?
C27A O3A C24A C25A -179.2(8) . . . . ?
C22A C23A C24A O3A 179.4(8) . . . . ?
C22A C23A C24A C25A 0.6(12) . . . . ?
O3A C24A C25A C26A 179.6(7) . . . . ?
C23A C24A C25A C26A -1.5(12) . . . . ?
C24A C25A C26A C21A 0.1(12) . . . . ?
C22A C21A C26A C25A 2.2(11) . . . . ?
S1A C21A C26A C25A 179.5(6) . . . . ?
O2A C3A C31A C32A 169.1(7) . . . . ?
C2A C3A C31A C32A -8.7(9) . . . . ?
O2A C3A C31A C36A -5.2(9) . . . . ?
C2A C3A C31A C36A 177.0(5) . . . . ?
C36A C31A C32A C33A 0.3(9) . . . . ?
C3A C31A C32A C33A -173.8(6) . . . . ?
C31A C32A C33A C34A 0.1(10) . . . . ?
C32A C33A C34A C35A -0.4(10) . . . . ?
C33A C34A C35A C36A 0.2(10) . . . . ?
C34A C35A C36A C31A 0.2(10) . . . . ?
C32A C31A C36A C35A -0.5(9) . . . . ?
C3A C31A C36A C35A 174.1(6) . . . . ?
C11B N1B C1B O1B 12.7(11) . . . . ?
C11B N1B C1B C2B -165.0(6) . . . . ?
O1B C1B C2B F1B 153.8(6) . . . . ?
N1B C1B C2B F1B -28.3(8) . . . . ?
O1B C1B C2B C3B 32.0(8) . . . . ?
N1B C1B C2B C3B -150.1(6) . . . . ?
O1B C1B C2B S1B -85.1(6) . . . . ?
N1B C1B C2B S1B 92.8(6) . . . . ?
C21B S1B C2B F1B 60.8(4) . . . . ?
C21B S1B C2B C1B -61.3(5) . . . . ?
C21B S1B C2B C3B 179.7(4) . . . . ?
F1B C2B C3B O2B 133.5(6) . . . . ?
C1B C2B C3B O2B -104.3(7) . . . . ?
S1B C2B C3B O2B 15.1(7) . . . . ?
F1B C2B C3B C31B -47.9(7) . . . . ?
C1B C2B C3B C31B 74.3(7) . . . . ?
S1B C2B C3B C31B -166.3(4) . . . . ?
C1B N1B C11B C16B 172.3(7) . . . . ?
C1B N1B C11B C12B -7.6(11) . . . . ?
C16B C11B C12B C13B -0.1(11) . . . . ?
N1B C11B C12B C13B 179.7(7) . . . . ?
C11B C12B C13B C14B 0.5(12) . . . . ?
C12B C13B C14B C15B -0.8(12) . . . . ?
C12B C13B C14B C17B -179.6(8) . . . . ?
C13B C14B C15B C16B 0.7(12) . . . . ?
C17B C14B C15B C16B 179.5(8) . . . . ?
C12B C11B C16B C15B 0.0(11) . . . . ?
N1B C11B C16B C15B -179.8(7) . . . . ?
C14B C15B C16B C11B -0.3(12) . . . . ?
C2B S1B C21B C26B -82.7(6) . . . . ?
C2B S1B C21B C22B 98.1(6) . . . . ?
C26B C21B C22B C23B 0.6(11) . . . . ?
S1B C21B C22B C23B 179.8(6) . . . . ?
C21B C22B C23B C24B 0.0(12) . . . . ?
C27B O3B C24B C25B -2.3(12) . . . . ?
C27B O3B C24B C23B 178.4(7) . . . . ?
C22B C23B C24B O3B 179.6(7) . . . . ?
C22B C23B C24B C25B 0.4(12) . . . . ?
O3B C24B C25B C26B 179.5(8) . . . . ?
C23B C24B C25B C26B -1.3(12) . . . . ?
C22B C21B C26B C25B -1.6(12) . . . . ?
S1B C21B C26B C25B 179.2(6) . . . . ?
C24B C25B C26B C21B 2.0(13) . . . . ?
O2B C3B C31B C32B -5.9(9) . . . . ?
C2B C3B C31B C32B 175.5(5) . . . . ?
O2B C3B C31B C36B 170.4(6) . . . . ?
C2B C3B C31B C36B -8.1(8) . . . . ?
C36B C31B C32B C33B -2.8(10) . . . . ?
C3B C31B C32B C33B 173.7(6) . . . . ?
C31B C32B C33B C34B 0.4(11) . . . . ?
C32B C33B C34B C35B 1.6(11) . . . . ?
C33B C34B C35B C36B -1.3(10) . . . . ?
C34B C35B C36B C31B -1.1(9) . . . . ?
C32B C31B C36B C35B 3.1(9) . . . . ?
C3B C31B C36B C35B -173.1(6) . . . . ?
C11C N1C C1C O1C 11.6(11) . . . . ?
C11C N1C C1C C2C -165.2(6) . . . . ?
O1C C1C C2C F1C 156.7(6) . . . . ?
N1C C1C C2C F1C -26.1(8) . . . . ?
O1C C1C C2C C3C 36.2(8) . . . . ?
N1C C1C C2C C3C -146.7(6) . . . . ?
O1C C1C C2C S1C -83.0(6) . . . . ?
N1C C1C C2C S1C 94.2(6) . . . . ?
C21C S1C C2C F1C 57.9(4) . . . . ?
C21C S1C C2C C3C 178.8(4) . . . . ?
C21C S1C C2C C1C -62.7(5) . . . . ?
F1C C2C C3C O2C 132.5(6) . . . . ?
C1C C2C C3C O2C -107.9(7) . . . . ?
S1C C2C C3C O2C 12.5(7) . . . . ?
F1C C2C C3C C31C -51.4(7) . . . . ?
C1C C2C C3C C31C 68.3(7) . . . . ?
S1C C2C C3C C31C -171.4(4) . . . . ?
C1C N1C C11C C16C 167.5(7) . . . . ?
C1C N1C C11C C12C -13.5(11) . . . . ?
C16C C11C C12C C13C 0.1(12) . . . . ?
N1C C11C C12C C13C -178.8(7) . . . . ?
C11C C12C C13C C14C -0.5(13) . . . . ?
C12C C13C C14C C15C 0.9(13) . . . . ?
C12C C13C C14C C17C -179.4(9) . . . . ?
C13C C14C C15C C16C -1.0(13) . . . . ?
C17C C14C C15C C16C 179.3(8) . . . . ?
C14C C15C C16C C11C 0.7(14) . . . . ?
C12C C11C C16C C15C -0.2(12) . . . . ?
N1C C11C C16C C15C 178.7(7) . . . . ?
C2C S1C C21C C26C -84.6(6) . . . . ?
C2C S1C C21C C22C 96.0(6) . . . . ?
C26C C21C C22C C23C 0.6(11) . . . . ?
S1C C21C C22C C23C -180.0(6) . . . . ?
C21C C22C C23C C24C 0.9(12) . . . . ?
C27C O3C C24C C23C -179.1(8) . . . . ?
C27C O3C C24C C25C 1.4(13) . . . . ?
C22C C23C C24C O3C 178.3(7) . . . . ?
C22C C23C C24C C25C -2.1(13) . . . . ?
O3C C24C C25C C26C -178.6(8) . . . . ?
C23C C24C C25C C26C 1.9(13) . . . . ?
C24C C25C C26C C21C -0.4(13) . . . . ?
C22C C21C C26C C25C -0.8(12) . . . . ?
S1C C21C C26C C25C 179.8(7) . . . . ?
O2C C3C C31C C36C 25.1(9) . . . . ?
C2C C3C C31C C36C -150.8(6) . . . . ?
O2C C3C C31C C32C -154.4(7) . . . . ?
C2C C3C C31C C32C 29.7(9) . . . . ?
C36C C31C C32C C33C -1.1(10) . . . . ?
C3C C31C C32C C33C 178.4(6) . . . . ?
C31C C32C C33C C34C 1.1(11) . . . . ?
C32C C33C C34C C35C 0.1(11) . . . . ?
C33C C34C C35C C36C -1.2(11) . . . . ?
C34C C35C C36C C31C 1.1(10) . . . . ?
C32C C31C C36C C35C 0.1(10) . . . . ?
C3C C31C C36C C35C -179.5(6) . . . . ?
C11D N1D C1D O1D 13.9(11) . . . . ?
C11D N1D C1D C2D -164.1(6) . . . . ?
O1D C1D C2D F1D 153.9(6) . . . . ?
N1D C1D C2D F1D -27.9(8) . . . . ?
O1D C1D C2D C3D 32.8(8) . . . . ?
N1D C1D C2D C3D -149.0(6) . . . . ?
O1D C1D C2D S1D -85.7(7) . . . . ?
N1D C1D C2D S1D 92.4(6) . . . . ?
C21D S1D C2D F1D 63.2(5) . . . . ?
C21D S1D C2D C3D -177.1(4) . . . . ?
C21D S1D C2D C1D -57.4(5) . . . . ?
F1D C2D C3D O2D 134.2(6) . . . . ?
C1D C2D C3D O2D -105.0(7) . . . . ?
S1D C2D C3D O2D 15.0(7) . . . . ?
F1D C2D C3D C31D -47.9(7) . . . . ?
C1D C2D C3D C31D 73.0(7) . . . . ?
S1D C2D C3D C31D -167.0(4) . . . . ?
C1D N1D C11D C12D 169.4(7) . . . . ?
C1D N1D C11D C16D -9.4(11) . . . . ?
C16D C11D C12D C13D -0.7(11) . . . . ?
N1D C11D C12D C13D -179.6(7) . . . . ?
C11D C12D C13D C14D 0.2(13) . . . . ?
C12D C13D C14D C15D 0.7(12) . . . . ?
C12D C13D C14D C17D 178.6(8) . . . . ?
C13D C14D C15D C16D -1.1(12) . . . . ?
C17D C14D C15D C16D -179.0(8) . . . . ?
C14D C15D C16D C11D 0.6(12) . . . . ?
C12D C11D C16D C15D 0.3(11) . . . . ?
N1D C11D C16D C15D 179.2(7) . . . . ?
C2D S1D C21D C26D 97.8(7) . . . . ?
C2D S1D C21D C22D -82.6(6) . . . . ?
C26D C21D C22D C23D -1.0(12) . . . . ?
S1D C21D C22D C23D 179.4(6) . . . . ?
C21D C22D C23D C24D 0.9(12) . . . . ?
C27D O3D C24D C23D -3.6(13) . . . . ?
C27D O3D C24D C25D 176.9(8) . . . . ?
C22D C23D C24D O3D -179.8(8) . . . . ?
C22D C23D C24D C25D -0.3(13) . . . . ?
O3D C24D C25D C26D 179.5(8) . . . . ?
C23D C24D C25D C26D -0.1(13) . . . . ?
C24D C25D C26D C21D -0.1(13) . . . . ?
C22D C21D C26D C25D 0.6(12) . . . . ?
S1D C21D C26D C25D -179.8(6) . . . . ?
O2D C3D C31D C36D 168.1(6) . . . . ?
C2D C3D C31D C36D -9.8(8) . . . . ?
O2D C3D C31D C32D -7.1(9) . . . . ?
C2D C3D C31D C32D 175.1(5) . . . . ?
C36D C31D C32D C33D -0.5(9) . . . . ?
C3D C31D C32D C33D 175.0(6) . . . . ?
C31D C32D C33D C34D -0.7(10) . . . . ?
C32D C33D C34D C35D 0.8(10) . . . . ?
C33D C34D C35D C36D 0.3(10) . . . . ?
C32D C31D C36D C35D 1.5(9) . . . . ?
C3D C31D C36D C35D -173.5(6) . . . . ?
C34D C35D C36D C31D -1.5(9) . . . . ?
C11E N1E C1E O1E 10.8(12) . . . . ?
C11E N1E C1E C2E -166.6(6) . . . . ?
O1E C1E C2E F1E 156.6(6) . . . . ?
N1E C1E C2E F1E -25.7(8) . . . . ?
O1E C1E C2E C3E 34.9(8) . . . . ?
N1E C1E C2E C3E -147.4(6) . . . . ?
O1E C1E C2E S1E -83.7(7) . . . . ?
N1E C1E C2E S1E 94.1(6) . . . . ?
C21E S1E C2E F1E 57.8(4) . . . . ?
C21E S1E C2E C3E 178.2(4) . . . . ?
C21E S1E C2E C1E -63.1(5) . . . . ?
F1E C2E C3E O2E 132.3(7) . . . . ?
C1E C2E C3E O2E -106.4(7) . . . . ?
S1E C2E C3E O2E 13.6(7) . . . . ?
F1E C2E C3E C31E -51.7(7) . . . . ?
C1E C2E C3E C31E 69.5(7) . . . . ?
S1E C2E C3E C31E -170.4(5) . . . . ?
C1E N1E C11E C16E 167.9(7) . . . . ?
C1E N1E C11E C12E -11.0(11) . . . . ?
C16E C11E C12E C13E 1.0(12) . . . . ?
N1E C11E C12E C13E 180.0(7) . . . . ?
C11E C12E C13E C14E -0.1(13) . . . . ?
C12E C13E C14E C15E -1.5(13) . . . . ?
C12E C13E C14E C17E -178.6(9) . . . . ?
C13E C14E C15E C16E 2.2(13) . . . . ?
C17E C14E C15E C16E 179.3(9) . . . . ?
C12E C11E C16E C15E -0.4(12) . . . . ?
N1E C11E C16E C15E -179.4(8) . . . . ?
C14E C15E C16E C11E -1.3(14) . . . . ?
C2E S1E C21E C22E -84.8(6) . . . . ?
C2E S1E C21E C26E 95.3(6) . . . . ?
C26E C21E C22E C23E -1.3(12) . . . . ?
S1E C21E C22E C23E 178.8(6) . . . . ?
C21E C22E C23E C24E 1.0(13) . . . . ?
C22E C23E C24E O3E -179.8(7) . . . . ?
C22E C23E C24E C25E 0.1(13) . . . . ?
C27E O3E C24E C23E 2.0(12) . . . . ?
C27E O3E C24E C25E -177.9(8) . . . . ?
C23E C24E C25E C26E -0.9(13) . . . . ?
O3E C24E C25E C26E 179.0(7) . . . . ?
C24E C25E C26E C21E 0.6(12) . . . . ?
C22E C21E C26E C25E 0.5(12) . . . . ?
S1E C21E C26E C25E -179.7(6) . . . . ?
O2E C3E C31E C32E 24.0(9) . . . . ?
C2E C3E C31E C32E -151.8(6) . . . . ?
O2E C3E C31E C36E -155.4(7) . . . . ?
C2E C3E C31E C36E 28.8(9) . . . . ?
C36E C31E C32E C33E -0.5(10) . . . . ?
C3E C31E C32E C33E -179.9(6) . . . . ?
C31E C32E C33E C34E 1.4(10) . . . . ?
C32E C33E C34E C35E -0.9(11) . . . . ?
C33E C34E C35E C36E -0.5(12) . . . . ?
C34E C35E C36E C31E 1.4(12) . . . . ?
C32E C31E C36E C35E -0.9(10) . . . . ?
C3E C31E C36E C35E 178.5(6) . . . . ?
C11F N1F C1F O1F 9.9(11) . . . . ?
C11F N1F C1F C2F -166.9(6) . . . . ?
O1F C1F C2F F1F 152.8(6) . . . . ?
N1F C1F C2F F1F -30.1(7) . . . . ?
O1F C1F C2F C3F 33.0(8) . . . . ?
N1F C1F C2F C3F -149.8(6) . . . . ?
O1F C1F C2F S1F -85.8(7) . . . . ?
N1F C1F C2F S1F 91.3(6) . . . . ?
C21F S1F C2F F1F 58.3(5) . . . . ?
C21F S1F C2F C3F 177.1(4) . . . . ?
C21F S1F C2F C1F -63.4(5) . . . . ?
F1F C2F C3F O2F 135.4(6) . . . . ?
C1F C2F C3F O2F -104.3(7) . . . . ?
S1F C2F C3F O2F 16.4(7) . . . . ?
F1F C2F C3F C31F -45.5(7) . . . . ?
C1F C2F C3F C31F 74.8(7) . . . . ?
S1F C2F C3F C31F -164.5(4) . . . . ?
C1F N1F C11F C12F 170.7(7) . . . . ?
C1F N1F C11F C16F -7.7(11) . . . . ?
C16F C11F C12F C13F -0.7(11) . . . . ?
N1F C11F C12F C13F -179.2(7) . . . . ?
C11F C12F C13F C14F 0.0(13) . . . . ?
C12F C13F C14F C15F 0.0(12) . . . . ?
C12F C13F C14F C17F 177.7(8) . . . . ?
C13F C14F C15F C16F 0.6(12) . . . . ?
C17F C14F C15F C16F -177.1(8) . . . . ?
C12F C11F C16F C15F 1.3(10) . . . . ?
N1F C11F C16F C15F 179.6(6) . . . . ?
C14F C15F C16F C11F -1.2(11) . . . . ?
C2F S1F C21F C26F -81.4(6) . . . . ?
C2F S1F C21F C22F 99.4(7) . . . . ?
C26F C21F C22F C23F -0.9(12) . . . . ?
S1F C21F C22F C23F 178.3(7) . . . . ?
C21F C22F C23F C24F 1.4(13) . . . . ?
C27F O3F C24F C25F -1.9(13) . . . . ?
C27F O3F C24F C23F 179.4(9) . . . . ?
C22F C23F C24F O3F 178.4(8) . . . . ?
C22F C23F C24F C25F -0.4(14) . . . . ?
O3F C24F C25F C26F -179.8(8) . . . . ?
C23F C24F C25F C26F -1.1(13) . . . . ?
C22F C21F C26F C25F -0.6(12) . . . . ?
S1F C21F C26F C25F -179.9(6) . . . . ?
C24F C25F C26F C21F 1.6(13) . . . . ?
O2F C3F C31F C36F -8.4(9) . . . . ?
C2F C3F C31F C36F 172.5(5) . . . . ?
O2F C3F C31F C32F 167.6(6) . . . . ?
C2F C3F C31F C32F -11.5(9) . . . . ?
C36F C31F C32F C33F 1.9(9) . . . . ?
C3F C31F C32F C33F -174.0(6) . . . . ?
C31F C32F C33F C34F -1.4(9) . . . . ?
C32F C33F C34F C35F 0.2(10) . . . . ?
C33F C34F C35F C36F 0.6(10) . . . . ?
C32F C31F C36F C35F -1.1(10) . . . . ?
C3F C31F C36F C35F 174.9(6) . . . . ?
C34F C35F C36F C31F -0.2(10) . . . . ?
